data_7001311
loop_
_publ_author_name
'Fenton, Hazel'
'Tidmarsh, Ian S.'
'Ward, Michael D.'

_publ_section_title
;
 Homonuclear and heteronuclear complexes of a four-armed octadentate
 ligand: synthetic control based on matching ligand denticity with
 metal ion coordination preferences
;
_journal_issue 21
_journal_name_full 'Dalton Transactions'
_journal_page_first 4199
_journal_page_last 4207
_journal_paper_doi 10.1039/b901891c
_journal_year 2009
_chemical_formula_sum 'C96 H86 Ag B5 Co2 F20 N30'
_chemical_formula_weight 2319.73
_chemical_name_systematic
;
?
;
_space_group_IT_number 2
_symmetry_cell_setting triclinic
_symmetry_space_group_name_Hall '-P 1'
_symmetry_space_group_name_H-M 'P -1'
_atom_sites_solution_hydrogens geom
_atom_sites_solution_primary direct
_atom_sites_solution_secondary difmap
_audit_creation_method SHELXL-97
_cell_angle_alpha 81.203(5)
_cell_angle_beta 86.810(5)
_cell_angle_gamma 62.775(3)
_cell_formula_units_Z 2
_cell_length_a 15.2802(12)
_cell_length_b 16.0017(13)
_cell_length_c 24.297(2)
_cell_measurement_reflns_used 3837
_cell_measurement_temperature 100(2)
_cell_measurement_theta_max 20.55
_cell_measurement_theta_min 2.28
_cell_volume 5219.9(7)
_computing_cell_refinement 'Bruker SMART'
_computing_data_collection 'Bruker SMART'
_computing_data_reduction 'Bruker SAINT'
_computing_molecular_graphics 'Bruker SHELXTL'
_computing_publication_material 'Bruker SHELXTL'
_computing_structure_refinement 'Bruker SHELXTL'
_computing_structure_solution 'Bruker SHELXTL'
_diffrn_ambient_temperature 100(2)
_diffrn_measured_fraction_theta_full 1.000
_diffrn_measured_fraction_theta_max 1.000
_diffrn_measurement_device_type 'CCD area detector'
_diffrn_measurement_method 'phi and omega scans'
_diffrn_radiation_monochromator graphite
_diffrn_radiation_source 'sealed tube'
_diffrn_radiation_type MoK\a
_diffrn_radiation_wavelength 0.71073
_diffrn_reflns_av_R_equivalents 0.0756
_diffrn_reflns_av_sigmaI/netI 0.1178
_diffrn_reflns_limit_h_max 18
_diffrn_reflns_limit_h_min -16
_diffrn_reflns_limit_k_max 18
_diffrn_reflns_limit_k_min -19
_diffrn_reflns_limit_l_max 28
_diffrn_reflns_limit_l_min -28
_diffrn_reflns_number 50393
_diffrn_reflns_theta_full 25.00
_diffrn_reflns_theta_max 25.00
_diffrn_reflns_theta_min 1.45
_exptl_absorpt_coefficient_mu 0.597
_exptl_absorpt_correction_T_max 0.8899
_exptl_absorpt_correction_T_min 0.8899
_exptl_absorpt_correction_type multi-scan
_exptl_absorpt_process_details SADABS
_exptl_crystal_colour Orange
_exptl_crystal_density_diffrn 1.476
_exptl_crystal_density_method 'not measured'
_exptl_crystal_description Block
_exptl_crystal_F_000 2356
_exptl_crystal_size_max 0.20
_exptl_crystal_size_mid 0.20
_exptl_crystal_size_min 0.20
_refine_diff_density_max 1.085
_refine_diff_density_min -0.807
_refine_diff_density_rms 0.103
_refine_ls_extinction_method none
_refine_ls_goodness_of_fit_ref 1.003
_refine_ls_hydrogen_treatment constr
_refine_ls_matrix_type full
_refine_ls_number_parameters 1257
_refine_ls_number_reflns 18372
_refine_ls_number_restraints 220
_refine_ls_restrained_S_all 1.058
_refine_ls_R_factor_all 0.1275
_refine_ls_R_factor_gt 0.0726
_refine_ls_shift/su_max 0.000
_refine_ls_shift/su_mean 0.000
_refine_ls_structure_factor_coef Fsqd
_refine_ls_weighting_details 'calc w=1/[\s^2^(Fo^2^)+(0.0988P)^2^+0.0000P] where P=(Fo^2^+2Fc^2^)/3'
_refine_ls_weighting_scheme calc
_refine_ls_wR_factor_gt 0.1751
_refine_ls_wR_factor_ref 0.1987
_reflns_number_gt 10313
_reflns_number_total 18372
_reflns_threshold_expression >2sigma(I)
_cod_data_source_file b901891c.txt
_cod_data_source_block imw1276p-1
_cod_depositor_comments
;
The following automatic conversions were performed:
'_symmetry_cell_setting' value 'Triclinic' changed to 'triclinic'
according to '/home/saulius/struct/CIF-dictionaries/cif_core.dic'
dictionary named 'cif_core.dic' version 2.4.1 from
2010-06-29.

'_exptl_absorpt_correction_type' value 'Multi-Scan' changed
to 'multi-scan' according to
'/home/saulius/struct/CIF-dictionaries/cif_core.dic' dictionary named
'cif_core.dic' version 2.4.1 from 2010-06-29.

Automatic conversion script
Id: cif_fix_enum 1527 2010-12-29 10:47:43Z saulius 
;
_cod_original_cell_volume 5219.8(7)
_cod_original_sg_symbol_H-M P-1
_cod_database_code 7001311

loop_
_symmetry_equiv_pos_as_xyz
'x, y, z'
'-x, -y, -z'

loop_
_atom_site_label
_atom_site_type_symbol
_atom_site_fract_x
_atom_site_fract_y
_atom_site_fract_z
_atom_site_U_iso_or_equiv
_atom_site_adp_type
_atom_site_occupancy
_atom_site_symmetry_multiplicity
_atom_site_calc_flag
_atom_site_refinement_flags
_atom_site_disorder_assembly
_atom_site_disorder_group
Ag1 Ag 0.11245(4) 1.40294(3) 0.60679(2) 0.03578(17) Uani 1 1 d . . .
Co1 Co 0.34462(6) 0.86211(6) 0.92064(4) 0.0262(2) Uani 1 1 d . . .
Co2 Co 0.19439(6) 0.71452(6) 0.61929(4) 0.0250(2) Uani 1 1 d . . .
N111 N 0.2751(3) 0.9069(4) 0.9971(2) 0.0323(13) Uani 1 1 d . . .
C112 C 0.2889(4) 0.8362(5) 1.0391(3) 0.0318(16) Uani 1 1 d . . .
C113 C 0.2625(5) 0.8525(6) 1.0927(3) 0.0444(19) Uani 1 1 d . . .
H113 H 0.2713 0.8015 1.1213 0.053 Uiso 1 1 calc R . .
C114 C 0.2229(5) 0.9444(6) 1.1045(3) 0.049(2) Uani 1 1 d . . .
H114 H 0.2061 0.9568 1.1416 0.058 Uiso 1 1 calc R . .
C115 C 0.2075(5) 1.0183(6) 1.0623(3) 0.047(2) Uani 1 1 d . . .
H115 H 0.1796 1.0820 1.0695 0.056 Uiso 1 1 calc R . .
C116 C 0.2344(4) 0.9958(5) 1.0090(3) 0.0363(17) Uani 1 1 d . . .
H116 H 0.2233 1.0460 0.9794 0.044 Uiso 1 1 calc R . .
N121 N 0.3940(4) 0.6435(4) 0.9623(2) 0.0299(13) Uani 1 1 d . . .
N122 N 0.3673(3) 0.7344(4) 0.9695(2) 0.0288(13) Uani 1 1 d . . .
C123 C 0.3314(4) 0.7419(5) 1.0216(3) 0.0314(16) Uani 1 1 d . . .
C124 C 0.3358(5) 0.6560(5) 1.0477(3) 0.0402(18) Uani 1 1 d . . .
H124 H 0.3158 0.6427 1.0843 0.048 Uiso 1 1 calc R . .
C125 C 0.3762(4) 0.5936(5) 1.0079(3) 0.0348(17) Uani 1 1 d . . .
H125 H 0.3885 0.5291 1.0121 0.042 Uiso 1 1 calc R . .
C126 C 0.4268(4) 0.6124(4) 0.9084(3) 0.0289(15) Uani 1 1 d . . .
H12A H 0.4769 0.5450 0.9149 0.035 Uiso 1 1 calc R . .
H12B H 0.4601 0.6492 0.8897 0.035 Uiso 1 1 calc R . .
N131 N 0.2792(4) 0.9988(4) 0.8729(2) 0.0299(13) Uani 1 1 d . . .
C132 C 0.1889(5) 1.0292(4) 0.8516(3) 0.0295(15) Uani 1 1 d . . .
C133 C 0.1378(5) 1.1189(5) 0.8200(3) 0.0363(17) Uani 1 1 d . . .
H133 H 0.0734 1.1395 0.8058 0.044 Uiso 1 1 calc R . .
C134 C 0.1836(6) 1.1762(5) 0.8100(3) 0.047(2) Uani 1 1 d . . .
H134 H 0.1500 1.2378 0.7893 0.056 Uiso 1 1 calc R . .
C135 C 0.2775(5) 1.1452(5) 0.8298(3) 0.0434(19) Uani 1 1 d . . .
H135 H 0.3102 1.1837 0.8220 0.052 Uiso 1 1 calc R . .
C136 C 0.3229(5) 1.0569(5) 0.8611(3) 0.0342(16) Uani 1 1 d . . .
H136 H 0.3876 1.0354 0.8751 0.041 Uiso 1 1 calc R . .
N141 N 0.1483(3) 0.8281(3) 0.8950(2) 0.0265(12) Uani 1 1 d . . .
N142 N 0.2068(4) 0.8721(3) 0.8874(2) 0.0287(13) Uani 1 1 d . . .
C143 C 0.1472(4) 0.9619(4) 0.8635(3) 0.0290(15) Uani 1 1 d . . .
C144 C 0.0514(4) 0.9738(5) 0.8563(3) 0.0317(16) Uani 1 1 d . . .
H144 H -0.0044 1.0296 0.8408 0.038 Uiso 1 1 calc R . .
C145 C 0.0564(4) 0.8876(5) 0.8764(3) 0.0334(16) Uani 1 1 d . . .
H145 H 0.0033 0.8721 0.8772 0.040 Uiso 1 1 calc R . .
C146 C 0.1857(4) 0.7269(4) 0.9171(3) 0.0290(15) Uani 1 1 d . . .
H14A H 0.1296 0.7136 0.9288 0.035 Uiso 1 1 calc R . .
H14B H 0.2279 0.7115 0.9503 0.035 Uiso 1 1 calc R . .
N151 N 0.2745(4) 0.6228(4) 0.5589(2) 0.0307(13) Uani 1 1 d . . .
C152 C 0.2965(4) 0.5296(4) 0.5744(3) 0.0289(15) Uani 1 1 d . . .
C153 C 0.3535(4) 0.4607(5) 0.5416(3) 0.0343(17) Uani 1 1 d . . .
H153 H 0.3685 0.3961 0.5534 0.041 Uiso 1 1 calc R . .
C154 C 0.3883(5) 0.4870(5) 0.4918(3) 0.0399(18) Uani 1 1 d . . .
H154 H 0.4279 0.4408 0.4688 0.048 Uiso 1 1 calc R . .
C155 C 0.3650(5) 0.5808(5) 0.4759(3) 0.0427(19) Uani 1 1 d . . .
H155 H 0.3869 0.6004 0.4413 0.051 Uiso 1 1 calc R . .
C156 C 0.3089(5) 0.6474(5) 0.5108(3) 0.0361(17) Uani 1 1 d . . .
H156 H 0.2948 0.7119 0.4999 0.043 Uiso 1 1 calc R . .
N161 N 0.1902(4) 0.5422(3) 0.7078(2) 0.0287(13) Uani 1 1 d . . .
N162 N 0.2066(3) 0.5821(3) 0.6578(2) 0.0282(13) Uani 1 1 d . . .
C163 C 0.2570(4) 0.5094(4) 0.6282(3) 0.0305(16) Uani 1 1 d . . .
C164 C 0.2682(5) 0.4244(4) 0.6603(3) 0.0350(17) Uani 1 1 d . . .
H164 H 0.2990 0.3630 0.6494 0.042 Uiso 1 1 calc R . .
C165 C 0.2263(5) 0.4472(4) 0.7101(3) 0.0335(16) Uani 1 1 d . . .
H165 H 0.2231 0.4044 0.7409 0.040 Uiso 1 1 calc R . .
C166 C 0.1532(5) 0.5969(4) 0.7535(3) 0.0326(16) Uani 1 1 d . . .
H16A H 0.1179 0.5685 0.7788 0.039 Uiso 1 1 calc R . .
H16B H 0.1044 0.6620 0.7382 0.039 Uiso 1 1 calc R . .
N171 N 0.2266(4) 0.8257(3) 0.5843(2) 0.0274(12) Uani 1 1 d . . .
C172 C 0.3148(4) 0.8180(4) 0.5980(3) 0.0248(14) Uani 1 1 d . . .
C173 C 0.3434(5) 0.8872(4) 0.5778(3) 0.0345(17) Uani 1 1 d . . .
H173 H 0.4062 0.8798 0.5874 0.041 Uiso 1 1 calc R . .
C174 C 0.2795(5) 0.9673(5) 0.5433(3) 0.0391(18) Uani 1 1 d . . .
H174 H 0.2981 1.0153 0.5287 0.047 Uiso 1 1 calc R . .
C175 C 0.1879(5) 0.9763(5) 0.5305(3) 0.0398(18) Uani 1 1 d . . .
H175 H 0.1428 1.0307 0.5070 0.048 Uiso 1 1 calc R . .
C176 C 0.1635(5) 0.9050(4) 0.5523(3) 0.0334(16) Uani 1 1 d . . .
H176 H 0.1000 0.9122 0.5445 0.040 Uiso 1 1 calc R . .
N181 N 0.4076(3) 0.6020(3) 0.6910(2) 0.0268(12) Uani 1 1 d . . .
N182 N 0.3336(3) 0.6783(3) 0.6606(2) 0.0278(12) Uani 1 1 d . . .
C183 C 0.3770(4) 0.7312(4) 0.6351(3) 0.0258(14) Uani 1 1 d . . .
C184 C 0.4769(5) 0.6889(5) 0.6500(3) 0.0359(17) Uani 1 1 d . . .
H184 H 0.5234 0.7117 0.6381 0.043 Uiso 1 1 calc R . .
C185 C 0.4932(5) 0.6079(5) 0.6851(3) 0.0368(17) Uani 1 1 d . . .
H185 H 0.5544 0.5632 0.7024 0.044 Uiso 1 1 calc R . .
C186 C 0.3899(4) 0.5297(4) 0.7288(3) 0.0286(15) Uani 1 1 d . . .
H18A H 0.4537 0.4751 0.7414 0.034 Uiso 1 1 calc R . .
H18B H 0.3529 0.5065 0.7086 0.034 Uiso 1 1 calc R . .
C191 C 0.3491(4) 0.6208(4) 0.8681(3) 0.0243(14) Uani 1 1 d . . .
C192 C 0.2450(4) 0.6640(4) 0.8737(3) 0.0253(14) Uani 1 1 d . . .
C193 C 0.1903(4) 0.6508(4) 0.8346(3) 0.0255(14) Uani 1 1 d . . .
H193 H 0.1215 0.6748 0.8400 0.031 Uiso 1 1 calc R . .
C194 C 0.2300(4) 0.6047(4) 0.7883(3) 0.0263(15) Uani 1 1 d . . .
C195 C 0.3317(4) 0.5716(4) 0.7793(3) 0.0277(15) Uani 1 1 d . . .
C196 C 0.3875(4) 0.5779(4) 0.8209(3) 0.0270(15) Uani 1 1 d . . .
H196 H 0.4568 0.5508 0.8164 0.032 Uiso 1 1 calc R . .
N211 N 0.4783(3) 0.8576(4) 0.9522(2) 0.0289(13) Uani 1 1 d . . .
C212 C 0.5575(4) 0.8227(4) 0.9191(3) 0.0282(15) Uani 1 1 d . . .
C213 C 0.6508(5) 0.8043(5) 0.9359(3) 0.0402(18) Uani 1 1 d . . .
H213 H 0.7052 0.7792 0.9120 0.048 Uiso 1 1 calc R . .
C214 C 0.6639(5) 0.8227(5) 0.9877(3) 0.0431(19) Uani 1 1 d . . .
H214 H 0.7275 0.8093 1.0000 0.052 Uiso 1 1 calc R . .
C215 C 0.5832(5) 0.8608(5) 1.0213(3) 0.0393(18) Uani 1 1 d . . .
H215 H 0.5900 0.8759 1.0566 0.047 Uiso 1 1 calc R . .
C216 C 0.4922(5) 0.8767(5) 1.0025(3) 0.0354(17) Uani 1 1 d . . .
H216 H 0.4371 0.9020 1.0259 0.042 Uiso 1 1 calc R . .
N221 N 0.4498(3) 0.7991(3) 0.8019(2) 0.0245(12) Uani 1 1 d . . .
N222 N 0.4476(3) 0.8158(3) 0.8545(2) 0.0262(12) Uani 1 1 d . . .
C223 C 0.5378(4) 0.8058(4) 0.8648(3) 0.0277(15) Uani 1 1 d . . .
C224 C 0.5986(4) 0.7806(4) 0.8183(3) 0.0334(16) Uani 1 1 d . . .
H224 H 0.6656 0.7681 0.8150 0.040 Uiso 1 1 calc R . .
C225 C 0.5393(4) 0.7782(4) 0.7788(3) 0.0316(16) Uani 1 1 d . . .
H225 H 0.5574 0.7644 0.7420 0.038 Uiso 1 1 calc R . .
C226 C 0.3633(4) 0.8046(4) 0.7757(3) 0.0270(15) Uani 1 1 d . . .
H22A H 0.3219 0.7921 0.8053 0.032 Uiso 1 1 calc R . .
H22B H 0.3855 0.7534 0.7522 0.032 Uiso 1 1 calc R . .
N231 N 0.0543(3) 0.7538(3) 0.5795(2) 0.0264(12) Uani 1 1 d . . .
C232 C -0.0273(4) 0.8083(4) 0.6072(3) 0.0259(15) Uani 1 1 d . . .
C233 C -0.1216(4) 0.8281(4) 0.5912(3) 0.0316(16) Uani 1 1 d . . .
H233 H -0.1773 0.8658 0.6113 0.038 Uiso 1 1 calc R . .
C234 C -0.1330(5) 0.7917(4) 0.5452(3) 0.0337(16) Uani 1 1 d . . .
H234 H -0.1964 0.8029 0.5338 0.040 Uiso 1 1 calc R . .
C235 C -0.0509(5) 0.7392(4) 0.5164(3) 0.0348(17) Uani 1 1 d . . .
H235 H -0.0570 0.7146 0.4844 0.042 Uiso 1 1 calc R . .
C236 C 0.0404(5) 0.7225(4) 0.5342(3) 0.0315(16) Uani 1 1 d . . .
H236 H 0.0963 0.6871 0.5134 0.038 Uiso 1 1 calc R . .
N241 N 0.0841(3) 0.8536(3) 0.7147(2) 0.0251(12) Uani 1 1 d . . .
N242 N 0.0877(3) 0.8101(3) 0.6703(2) 0.0231(12) Uani 1 1 d . . .
C243 C -0.0073(4) 0.8407(4) 0.6563(3) 0.0261(15) Uani 1 1 d . . .
C244 C -0.0703(5) 0.9031(4) 0.6912(3) 0.0340(17) Uani 1 1 d . . .
H244 H -0.1402 0.9352 0.6895 0.041 Uiso 1 1 calc R . .
C245 C -0.0095(4) 0.9080(4) 0.7288(3) 0.0322(16) Uani 1 1 d . . .
H245 H -0.0296 0.9434 0.7592 0.039 Uiso 1 1 calc R . .
C246 C 0.1756(4) 0.8375(4) 0.7406(3) 0.0261(14) Uani 1 1 d . . .
H24A H 0.2283 0.7750 0.7334 0.031 Uiso 1 1 calc R . .
H24B H 0.1668 0.8347 0.7814 0.031 Uiso 1 1 calc R . .
N251 N -0.0035(4) 1.4999(3) 0.6644(2) 0.0299(13) Uani 1 1 d . . .
C252 C -0.0482(4) 1.4608(4) 0.7015(3) 0.0282(15) Uani 1 1 d . . .
C253 C -0.1150(5) 1.5109(5) 0.7392(3) 0.046(2) Uani 1 1 d . . .
H253 H -0.1459 1.4815 0.7644 0.055 Uiso 1 1 calc R . .
C254 C -0.1365(6) 1.6045(5) 0.7396(4) 0.052(2) Uani 1 1 d . . .
H254 H -0.1819 1.6401 0.7656 0.062 Uiso 1 1 calc R . .
C255 C -0.0922(5) 1.6458(5) 0.7025(3) 0.0398(18) Uani 1 1 d . . .
H255 H -0.1068 1.7104 0.7016 0.048 Uiso 1 1 calc R . .
C256 C -0.0259(4) 1.5909(4) 0.6665(3) 0.0330(16) Uani 1 1 d . . .
H256 H 0.0063 1.6192 0.6414 0.040 Uiso 1 1 calc R . .
N261 N 0.0448(4) 1.2275(3) 0.6674(2) 0.0283(13) Uani 1 1 d . . .
N262 N 0.0436(4) 1.3129(3) 0.6627(2) 0.0298(13) Uani 1 1 d . . .
C263 C -0.0246(4) 1.3612(4) 0.6980(3) 0.0290(15) Uani 1 1 d . . .
C264 C -0.0674(5) 1.3067(4) 0.7256(3) 0.0341(17) Uani 1 1 d . . .
H264 H -0.1172 1.3240 0.7529 0.041 Uiso 1 1 calc R . .
C265 C -0.0214(4) 1.2215(5) 0.7044(3) 0.0313(16) Uani 1 1 d . . .
H265 H -0.0342 1.1684 0.7143 0.038 Uiso 1 1 calc R . .
C266 C 0.1112(4) 1.1556(4) 0.6330(3) 0.0254(14) Uani 1 1 d . . .
H26A H 0.1496 1.1815 0.6085 0.031 Uiso 1 1 calc R . .
H26B H 0.0718 1.1401 0.6092 0.031 Uiso 1 1 calc R . .
N271 N 0.1692(4) 1.4092(4) 0.5194(2) 0.0301(13) Uani 1 1 d . . .
C272 C 0.2487(4) 1.3336(4) 0.5027(3) 0.0272(15) Uani 1 1 d . . .
C273 C 0.2836(5) 1.3398(5) 0.4489(3) 0.0346(16) Uani 1 1 d . . .
H273 H 0.3378 1.2861 0.4373 0.042 Uiso 1 1 calc R . .
C274 C 0.2406(5) 1.4227(5) 0.4124(3) 0.0421(18) Uani 1 1 d . . .
H274 H 0.2648 1.4266 0.3757 0.051 Uiso 1 1 calc R . .
C275 C 0.1629(5) 1.4992(5) 0.4296(3) 0.0404(18) Uani 1 1 d . . .
H275 H 0.1331 1.5577 0.4052 0.048 Uiso 1 1 calc R . .
C276 C 0.1276(5) 1.4910(4) 0.4828(3) 0.0350(17) Uani 1 1 d . . .
H276 H 0.0725 1.5443 0.4942 0.042 Uiso 1 1 calc R . .
N281 N 0.3207(3) 1.1568(3) 0.6211(2) 0.0282(13) Uani 1 1 d . . .
N282 N 0.2638(4) 1.2473(3) 0.5957(2) 0.0289(13) Uani 1 1 d . . .
C283 C 0.2948(4) 1.2477(4) 0.5430(3) 0.0266(15) Uani 1 1 d . . .
C284 C 0.3708(4) 1.1579(4) 0.5355(3) 0.0330(16) Uani 1 1 d . . .
H284 H 0.4051 1.1393 0.5022 0.040 Uiso 1 1 calc R . .
C285 C 0.3845(4) 1.1033(4) 0.5859(3) 0.0301(16) Uani 1 1 d . . .
H285 H 0.4311 1.0385 0.5946 0.036 Uiso 1 1 calc R . .
C286 C 0.3045(5) 1.1309(4) 0.6803(3) 0.0315(16) Uani 1 1 d . . .
H28A H 0.2547 1.1885 0.6948 0.038 Uiso 1 1 calc R . .
H28B H 0.3666 1.1085 0.7014 0.038 Uiso 1 1 calc R . .
C291 C 0.2995(4) 0.8991(4) 0.7397(3) 0.0236(14) Uani 1 1 d . . .
C292 C 0.2090(4) 0.9132(4) 0.7200(3) 0.0218(14) Uani 1 1 d . . .
C293 C 0.1517(4) 0.9953(4) 0.6849(3) 0.0274(15) Uani 1 1 d . . .
H293 H 0.0910 1.0037 0.6708 0.033 Uiso 1 1 calc R . .
C294 C 0.1812(4) 1.0658(4) 0.6700(3) 0.0234(14) Uani 1 1 d . . .
C295 C 0.2702(4) 1.0544(4) 0.6908(3) 0.0245(14) Uani 1 1 d . . .
C296 C 0.3291(4) 0.9697(4) 0.7255(3) 0.0252(14) Uani 1 1 d . . .
H296 H 0.3902 0.9606 0.7394 0.030 Uiso 1 1 calc R . .
B11 B 0.9104(6) 0.7222(6) 0.8608(4) 0.0835(15) Uiso 1 1 d DU . .
F12X F 0.9801(9) 0.6282(8) 0.8677(5) 0.084(2) Uiso 0.441(6) 1 d PDU A 1
F13X F 0.9520(8) 0.7507(8) 0.8073(5) 0.092(2) Uiso 0.441(6) 1 d PDU A 1
F14X F 0.9273(9) 0.7656(9) 0.8967(5) 0.095(2) Uiso 0.441(6) 1 d PDU A 1
F15X F 0.8245(8) 0.7343(9) 0.8470(5) 0.063(2) Uiso 0.441(6) 1 d PDU A 1
F12Y F 0.9836(7) 0.6435(7) 0.8435(4) 0.084(2) Uiso 0.559(6) 1 d PDU A 2
F13Y F 0.9236(7) 0.8012(7) 0.8565(5) 0.097(2) Uiso 0.559(6) 1 d PDU A 2
F14Y F 0.8901(7) 0.6957(7) 0.9203(4) 0.096(2) Uiso 0.559(6) 1 d PDU A 2
F15Y F 0.8193(7) 0.7497(7) 0.8333(4) 0.0617(19) Uiso 0.559(6) 1 d PDU A 2
B21 B 0.3789(5) 0.1362(5) 0.3529(4) 0.0569(13) Uiso 1 1 d DU . .
F22 F 0.3709(3) 0.1093(3) 0.4091(2) 0.0767(14) Uiso 1 1 d DU B .
F23X F 0.3178(8) 0.1124(8) 0.3268(4) 0.064(2) Uiso 0.543(15) 1 d PDU B 1
F24X F 0.3432(8) 0.2359(5) 0.3401(4) 0.0592(19) Uiso 0.543(15) 1 d PDU B 1
F25X F 0.4740(5) 0.0926(7) 0.3360(4) 0.0537(18) Uiso 0.543(15) 1 d PDU B 1
F23Y F 0.2944(8) 0.1484(10) 0.3237(4) 0.065(2) Uiso 0.457(15) 1 d PDU B 2
F24Y F 0.3775(11) 0.2238(7) 0.3436(5) 0.066(2) Uiso 0.457(15) 1 d PDU B 2
F25Y F 0.4572(7) 0.0634(7) 0.3285(4) 0.0520(19) Uiso 0.457(15) 1 d PDU B 2
B31 B 0.8892(8) 0.1460(8) 0.5843(5) 0.0625(10) Uani 1 1 d U . .
F32 F 0.8004(3) 0.1565(3) 0.5716(2) 0.0685(11) Uani 1 1 d U . .
F33 F 0.8769(3) 0.2430(3) 0.5830(2) 0.0712(11) Uani 1 1 d U . .
F34 F 0.9201(3) 0.1024(3) 0.63830(19) 0.0580(10) Uani 1 1 d U . .
F35 F 0.9605(3) 0.1075(4) 0.5472(2) 0.0704(12) Uani 1 1 d U . .
B41 B 0.4760(7) 0.2410(7) 0.7306(4) 0.0931(16) Uiso 1 1 d DU . .
F42X F 0.5657(8) 0.1731(9) 0.7446(6) 0.097(2) Uiso 0.425(6) 1 d PDU C 1
F43X F 0.3962(9) 0.2394(10) 0.7559(5) 0.093(2) Uiso 0.425(6) 1 d PDU C 1
F44X F 0.4608(9) 0.2275(10) 0.6741(5) 0.098(2) Uiso 0.425(6) 1 d PDU C 1
F45X F 0.4733(9) 0.3270(8) 0.7235(6) 0.090(2) Uiso 0.425(6) 1 d PDU C 1
F42Y F 0.5584(6) 0.2099(7) 0.7717(4) 0.085(2) Uiso 0.575(6) 1 d PDU C 2
F43Y F 0.3933(7) 0.2815(8) 0.7660(4) 0.098(2) Uiso 0.575(6) 1 d PDU C 2
F44Y F 0.4838(7) 0.1626(7) 0.7136(5) 0.105(2) Uiso 0.575(6) 1 d PDU C 2
F45Y F 0.4840(7) 0.3083(7) 0.6898(4) 0.089(2) Uiso 0.575(6) 1 d PDU C 2
B51 B 0.6754(8) 0.4445(8) 0.8032(5) 0.0674(15) Uiso 1 1 d U . .
F52 F 0.6265(4) 0.5260(4) 0.8268(2) 0.0829(15) Uiso 1 1 d U . .
F53 F 0.7669(3) 0.3884(3) 0.83080(19) 0.0611(12) Uiso 1 1 d U . .
F54 F 0.6934(4) 0.4626(4) 0.7480(2) 0.0760(14) Uiso 1 1 d U . .
F55 F 0.6205(4) 0.3965(4) 0.8085(2) 0.0767(14) Uiso 1 1 d U . .
N11X N 0.1349(15) 0.3962(11) 0.8327(7) 0.079(4) Uiso 0.525(17) 1 d PDU D 1
C12X C 0.1237(16) 0.4150(14) 0.8779(8) 0.071(4) Uiso 0.525(17) 1 d PDU D 1
C13X C 0.0936(18) 0.4420(18) 0.9353(8) 0.099(6) Uiso 0.525(17) 1 d PDU D 1
H13A H 0.0332 0.5024 0.9325 0.148 Uiso 0.525(17) 1 calc PR D 1
H13B H 0.1462 0.4489 0.9523 0.148 Uiso 0.525(17) 1 calc PR D 1
H13C H 0.0819 0.3924 0.9584 0.148 Uiso 0.525(17) 1 calc PR D 1
N11Y N 0.1891(16) 0.3864(12) 0.8448(7) 0.075(4) Uiso 0.475(17) 1 d PDU D 2
C12Y C 0.1632(18) 0.4137(16) 0.8876(8) 0.072(4) Uiso 0.475(17) 1 d PDU D 2
C13Y C 0.139(2) 0.445(2) 0.9424(9) 0.100(6) Uiso 0.475(17) 1 d PDU D 2
H13D H 0.1206 0.5127 0.9389 0.149 Uiso 0.475(17) 1 calc PR D 2
H13E H 0.1964 0.4088 0.9674 0.149 Uiso 0.475(17) 1 calc PR D 2
H13F H 0.0839 0.4338 0.9577 0.149 Uiso 0.475(17) 1 calc PR D 2
N21 N 0.8353(5) 0.1281(5) 0.7735(3) 0.066(2) Uiso 1 1 d . . .
C22 C 0.7819(6) 0.1850(6) 0.7407(3) 0.050(2) Uiso 1 1 d . . .
C23 C 0.7162(6) 0.2579(6) 0.6980(4) 0.060(2) Uiso 1 1 d . . .
H23A H 0.7368 0.3081 0.6890 0.090 Uiso 1 1 calc R . .
H23B H 0.6488 0.2851 0.7118 0.090 Uiso 1 1 calc R . .
H23C H 0.7189 0.2298 0.6645 0.090 Uiso 1 1 calc R . .
N31 N 0.5353(5) 0.2526(5) 0.5183(3) 0.065(2) Uiso 1 1 d . . .
C32 C 0.5713(6) 0.1923(6) 0.5544(4) 0.057(2) Uiso 1 1 d . . .
C33 C 0.6200(7) 0.1116(7) 0.5975(4) 0.083(3) Uiso 1 1 d . . .
H33A H 0.6116 0.0577 0.5892 0.125 Uiso 1 1 calc R . .
H33B H 0.5909 0.1286 0.6336 0.125 Uiso 1 1 calc R . .
H33C H 0.6903 0.0943 0.5988 0.125 Uiso 1 1 calc R . .
N41 N 0.5536(5) 1.0364(5) 0.8703(3) 0.069(2) Uiso 1 1 d . . .
C42 C 0.6045(6) 1.0108(6) 0.8331(4) 0.054(2) Uiso 1 1 d . . .
C43 C 0.6683(6) 0.9801(6) 0.7871(4) 0.073(3) Uiso 1 1 d . . .
H43A H 0.7241 0.9182 0.7991 0.110 Uiso 1 1 calc R . .
H43B H 0.6926 1.0264 0.7736 0.110 Uiso 1 1 calc R . .
H43C H 0.6319 0.9745 0.7570 0.110 Uiso 1 1 calc R . .
N51 N 0.1507(8) 0.5809(8) 0.0160(5) 0.123(4) Uiso 1 1 d . . .
C52 C 0.1806(8) 0.5214(8) 0.0521(5) 0.089(3) Uiso 1 1 d . . .
C53 C 0.2287(10) 0.4412(10) 0.0930(6) 0.139(5) Uiso 1 1 d . . .
H53A H 0.1906 0.4054 0.0992 0.208 Uiso 1 1 calc R . .
H53B H 0.2344 0.4622 0.1279 0.208 Uiso 1 1 calc R . .
H53C H 0.2946 0.4005 0.0802 0.208 Uiso 1 1 calc R . .
N61 N 0.4062(6) 0.3891(6) 0.9658(4) 0.080(2) Uiso 1 1 d . . .
C62 C 0.4253(6) 0.3621(6) 0.9245(4) 0.065(2) Uiso 1 1 d . . .
C63 C 0.4519(7) 0.3215(7) 0.8716(4) 0.088(3) Uiso 1 1 d . . .
H63A H 0.4658 0.2546 0.8785 0.132 Uiso 1 1 calc R . .
H63B H 0.5104 0.3264 0.8564 0.132 Uiso 1 1 calc R . .
H63C H 0.3970 0.3567 0.8448 0.132 Uiso 1 1 calc R . .

loop_
_atom_site_aniso_label
_atom_site_aniso_U_11
_atom_site_aniso_U_22
_atom_site_aniso_U_33
_atom_site_aniso_U_23
_atom_site_aniso_U_13
_atom_site_aniso_U_12
Ag1 0.0369(3) 0.0307(3) 0.0402(4) -0.0077(2) 0.0104(2) -0.0160(2)
Co1 0.0231(4) 0.0275(5) 0.0274(5) -0.0042(4) -0.0021(4) -0.0106(4)
Co2 0.0243(4) 0.0212(4) 0.0297(5) -0.0027(4) -0.0037(4) -0.0104(4)
N111 0.022(3) 0.038(3) 0.034(3) -0.006(3) -0.001(2) -0.011(2)
C112 0.029(3) 0.039(4) 0.033(4) -0.010(3) 0.000(3) -0.019(3)
C113 0.048(4) 0.063(5) 0.036(5) -0.015(4) 0.008(4) -0.035(4)
C114 0.059(5) 0.066(6) 0.039(5) -0.028(4) 0.017(4) -0.039(4)
C115 0.044(4) 0.054(5) 0.056(6) -0.029(4) 0.016(4) -0.030(4)
C116 0.031(4) 0.037(4) 0.041(4) -0.013(3) -0.001(3) -0.015(3)
N121 0.030(3) 0.032(3) 0.027(3) 0.000(3) -0.008(2) -0.013(2)
N122 0.021(3) 0.033(3) 0.032(3) -0.006(3) -0.002(2) -0.012(2)
C123 0.028(3) 0.044(4) 0.022(4) 0.000(3) -0.004(3) -0.017(3)
C124 0.038(4) 0.051(5) 0.032(4) 0.005(4) -0.004(3) -0.024(3)
C125 0.030(4) 0.033(4) 0.037(4) 0.005(3) -0.009(3) -0.013(3)
C126 0.027(3) 0.027(3) 0.027(4) 0.000(3) -0.004(3) -0.007(3)
N131 0.027(3) 0.028(3) 0.033(3) -0.006(3) -0.002(2) -0.011(2)
C132 0.037(4) 0.027(4) 0.026(4) -0.013(3) 0.003(3) -0.014(3)
C133 0.039(4) 0.032(4) 0.030(4) -0.006(3) -0.005(3) -0.008(3)
C134 0.064(5) 0.027(4) 0.043(5) -0.004(3) 0.002(4) -0.016(4)
C135 0.054(5) 0.037(4) 0.047(5) -0.009(4) 0.000(4) -0.026(4)
C136 0.036(4) 0.040(4) 0.030(4) -0.007(3) -0.001(3) -0.019(3)
N141 0.020(3) 0.028(3) 0.028(3) -0.005(2) -0.002(2) -0.008(2)
N142 0.028(3) 0.026(3) 0.032(3) -0.007(2) -0.001(2) -0.011(2)
C143 0.028(3) 0.031(4) 0.024(4) -0.005(3) -0.006(3) -0.009(3)
C144 0.018(3) 0.032(4) 0.036(4) -0.014(3) -0.004(3) 0.000(3)
C145 0.024(3) 0.039(4) 0.037(4) -0.013(3) -0.002(3) -0.012(3)
C146 0.027(3) 0.033(4) 0.030(4) 0.002(3) 0.000(3) -0.017(3)
N151 0.027(3) 0.030(3) 0.035(4) -0.001(3) -0.007(3) -0.013(2)
C152 0.019(3) 0.027(4) 0.039(4) -0.002(3) -0.009(3) -0.009(3)
C153 0.028(4) 0.032(4) 0.046(5) -0.014(3) -0.004(3) -0.014(3)
C154 0.030(4) 0.037(4) 0.048(5) -0.017(4) 0.002(3) -0.008(3)
C155 0.036(4) 0.060(5) 0.039(5) -0.016(4) 0.007(3) -0.026(4)
C156 0.030(4) 0.037(4) 0.041(5) -0.005(3) -0.002(3) -0.015(3)
N161 0.035(3) 0.025(3) 0.033(3) 0.000(3) -0.007(3) -0.021(2)
N162 0.023(3) 0.024(3) 0.040(4) -0.007(3) -0.009(2) -0.012(2)
C163 0.026(3) 0.028(4) 0.037(4) -0.003(3) -0.008(3) -0.011(3)
C164 0.033(4) 0.018(3) 0.053(5) -0.004(3) -0.009(3) -0.010(3)
C165 0.040(4) 0.019(3) 0.043(5) 0.004(3) -0.015(3) -0.016(3)
C166 0.033(4) 0.029(4) 0.035(4) -0.001(3) -0.006(3) -0.015(3)
N171 0.029(3) 0.024(3) 0.030(3) -0.003(2) -0.003(2) -0.013(2)
C172 0.026(3) 0.027(3) 0.028(4) -0.006(3) -0.001(3) -0.017(3)
C173 0.033(4) 0.033(4) 0.043(4) -0.004(3) -0.001(3) -0.019(3)
C174 0.047(4) 0.030(4) 0.043(5) 0.003(3) -0.004(4) -0.023(3)
C175 0.052(5) 0.028(4) 0.038(4) 0.004(3) -0.005(4) -0.019(3)
C176 0.038(4) 0.028(4) 0.033(4) -0.005(3) -0.005(3) -0.013(3)
N181 0.021(3) 0.025(3) 0.031(3) -0.002(2) -0.005(2) -0.007(2)
N182 0.027(3) 0.024(3) 0.029(3) -0.003(2) -0.005(2) -0.009(2)
C183 0.023(3) 0.031(4) 0.027(4) -0.005(3) 0.001(3) -0.015(3)
C184 0.026(4) 0.047(4) 0.034(4) -0.003(4) 0.003(3) -0.017(3)
C185 0.025(4) 0.048(4) 0.032(4) -0.012(4) 0.004(3) -0.011(3)
C186 0.030(3) 0.020(3) 0.034(4) -0.002(3) -0.009(3) -0.009(3)
C191 0.029(3) 0.023(3) 0.024(4) 0.006(3) -0.005(3) -0.016(3)
C192 0.029(3) 0.023(3) 0.020(4) 0.005(3) 0.003(3) -0.012(3)
C193 0.018(3) 0.021(3) 0.035(4) -0.002(3) -0.002(3) -0.007(3)
C194 0.027(3) 0.017(3) 0.035(4) 0.001(3) -0.003(3) -0.011(3)
C195 0.029(3) 0.022(3) 0.031(4) -0.003(3) -0.001(3) -0.011(3)
C196 0.022(3) 0.017(3) 0.039(4) -0.001(3) -0.001(3) -0.007(3)
N211 0.024(3) 0.036(3) 0.026(3) -0.006(3) 0.000(2) -0.013(2)
C212 0.020(3) 0.030(4) 0.035(4) -0.009(3) -0.006(3) -0.010(3)
C213 0.026(4) 0.047(4) 0.048(5) -0.011(4) -0.002(3) -0.015(3)
C214 0.031(4) 0.050(5) 0.052(5) -0.010(4) -0.015(4) -0.020(3)
C215 0.042(4) 0.047(4) 0.035(4) -0.011(4) -0.007(3) -0.024(4)
C216 0.032(4) 0.045(4) 0.031(4) -0.009(3) -0.004(3) -0.017(3)
N221 0.022(3) 0.026(3) 0.021(3) -0.005(2) 0.000(2) -0.008(2)
N222 0.023(3) 0.026(3) 0.027(3) -0.004(2) -0.005(2) -0.008(2)
C223 0.024(3) 0.024(3) 0.032(4) -0.002(3) -0.004(3) -0.009(3)
C224 0.019(3) 0.037(4) 0.042(4) -0.011(3) 0.000(3) -0.009(3)
C225 0.027(3) 0.032(4) 0.031(4) -0.008(3) 0.005(3) -0.009(3)
C226 0.026(3) 0.028(3) 0.025(4) -0.003(3) -0.001(3) -0.011(3)
N231 0.028(3) 0.024(3) 0.032(3) 0.001(2) -0.007(2) -0.017(2)
C232 0.027(3) 0.015(3) 0.034(4) 0.004(3) 0.000(3) -0.011(3)
C233 0.024(3) 0.031(4) 0.042(4) -0.003(3) -0.006(3) -0.014(3)
C234 0.033(4) 0.028(4) 0.040(4) 0.007(3) -0.015(3) -0.016(3)
C235 0.039(4) 0.028(4) 0.038(4) -0.001(3) -0.013(3) -0.016(3)
C236 0.035(4) 0.028(4) 0.030(4) -0.001(3) -0.003(3) -0.014(3)
N241 0.020(3) 0.024(3) 0.029(3) -0.005(2) 0.000(2) -0.007(2)
N242 0.023(3) 0.018(3) 0.029(3) -0.001(2) -0.009(2) -0.009(2)
C243 0.027(3) 0.020(3) 0.034(4) -0.002(3) -0.007(3) -0.014(3)
C244 0.023(3) 0.032(4) 0.049(5) -0.008(3) 0.002(3) -0.013(3)
C245 0.026(3) 0.033(4) 0.041(4) -0.010(3) 0.004(3) -0.015(3)
C246 0.022(3) 0.030(3) 0.032(4) -0.004(3) -0.008(3) -0.015(3)
N251 0.025(3) 0.026(3) 0.039(3) -0.005(3) -0.001(2) -0.012(2)
C252 0.027(3) 0.028(3) 0.030(4) -0.002(3) 0.000(3) -0.013(3)
C253 0.046(4) 0.040(4) 0.056(5) -0.017(4) 0.019(4) -0.022(4)
C254 0.053(5) 0.039(4) 0.062(6) -0.027(4) 0.016(4) -0.017(4)
C255 0.049(4) 0.028(4) 0.043(5) -0.007(3) 0.002(4) -0.017(3)
C256 0.031(4) 0.026(4) 0.045(5) -0.002(3) -0.001(3) -0.017(3)
N261 0.031(3) 0.023(3) 0.030(3) -0.002(2) 0.000(2) -0.012(2)
N262 0.030(3) 0.026(3) 0.030(3) -0.001(2) 0.000(2) -0.011(2)
C263 0.027(3) 0.026(3) 0.031(4) 0.001(3) 0.001(3) -0.011(3)
C264 0.030(4) 0.028(4) 0.041(4) -0.006(3) 0.008(3) -0.011(3)
C265 0.024(3) 0.034(4) 0.035(4) -0.005(3) 0.001(3) -0.013(3)
C266 0.023(3) 0.029(3) 0.027(4) -0.005(3) 0.003(3) -0.014(3)
N271 0.032(3) 0.027(3) 0.037(3) -0.007(3) 0.002(3) -0.018(2)
C272 0.023(3) 0.028(3) 0.038(4) -0.007(3) 0.000(3) -0.017(3)
C273 0.037(4) 0.035(4) 0.033(4) -0.005(3) 0.000(3) -0.017(3)
C274 0.042(4) 0.053(5) 0.033(4) -0.006(4) 0.005(3) -0.024(4)
C275 0.052(4) 0.044(4) 0.029(4) 0.002(3) -0.010(3) -0.027(4)
C276 0.026(3) 0.024(4) 0.049(5) 0.000(3) -0.002(3) -0.008(3)
N281 0.027(3) 0.025(3) 0.032(3) 0.002(2) -0.001(2) -0.013(2)
N282 0.035(3) 0.024(3) 0.031(3) 0.005(2) -0.003(3) -0.018(2)
C283 0.022(3) 0.028(3) 0.035(4) -0.007(3) 0.002(3) -0.015(3)
C284 0.028(4) 0.030(4) 0.044(5) -0.012(3) 0.006(3) -0.014(3)
C285 0.028(3) 0.023(3) 0.038(4) -0.005(3) 0.000(3) -0.010(3)
C286 0.037(4) 0.023(3) 0.035(4) 0.000(3) -0.010(3) -0.014(3)
C291 0.025(3) 0.020(3) 0.026(4) -0.007(3) 0.002(3) -0.010(3)
C292 0.023(3) 0.017(3) 0.027(4) -0.005(3) 0.002(3) -0.011(3)
C293 0.022(3) 0.029(4) 0.030(4) -0.009(3) -0.001(3) -0.009(3)
C294 0.028(3) 0.014(3) 0.028(4) -0.002(3) -0.004(3) -0.008(3)
C295 0.030(3) 0.023(3) 0.024(4) -0.005(3) -0.001(3) -0.015(3)
C296 0.022(3) 0.027(3) 0.027(4) -0.006(3) 0.000(3) -0.011(3)
B31 0.0537(18) 0.075(2) 0.060(2) -0.0017(19) -0.0105(17) -0.0315(18)
F32 0.0513(19) 0.083(3) 0.067(3) 0.002(2) -0.0159(18) -0.0295(19)
F33 0.070(2) 0.072(2) 0.068(3) 0.002(2) -0.006(2) -0.0333(19)
F34 0.053(2) 0.065(2) 0.059(2) 0.0012(19) -0.0137(17) -0.0317(19)
F35 0.057(2) 0.084(3) 0.067(2) -0.009(2) -0.0050(18) -0.029(2)

loop_
_atom_type_symbol
_atom_type_description
_atom_type_scat_dispersion_real
_atom_type_scat_dispersion_imag
_atom_type_scat_source
C C 0.0033 0.0016 'International Tables Vol C Tables 4.2.6.8 and 6.1.1.4'
H H 0.0000 0.0000 'International Tables Vol C Tables 4.2.6.8 and 6.1.1.4'
B B 0.0013 0.0007 'International Tables Vol C Tables 4.2.6.8 and 6.1.1.4'
N N 0.0061 0.0033 'International Tables Vol C Tables 4.2.6.8 and 6.1.1.4'
F F 0.0171 0.0103 'International Tables Vol C Tables 4.2.6.8 and 6.1.1.4'
Co Co 0.3494 0.9721 'International Tables Vol C Tables 4.2.6.8 and 6.1.1.4'
Ag Ag -0.8971 1.1015 'International Tables Vol C Tables 4.2.6.8 and 6.1.1.4'

loop_
_geom_angle_atom_site_label_1
_geom_angle_atom_site_label_2
_geom_angle_atom_site_label_3
_geom_angle
_geom_angle_site_symmetry_1
_geom_angle_site_symmetry_3
_geom_angle_publ_flag
N271 Ag1 N251 140.33(18) . . ?
N271 Ag1 N262 136.37(18) . . ?
N251 Ag1 N262 71.54(18) . . ?
N271 Ag1 N282 69.97(17) . . ?
N251 Ag1 N282 149.12(18) . . ?
N262 Ag1 N282 88.15(16) . . ?
N122 Co1 N131 163.6(2) . . ?
N122 Co1 N111 77.1(2) . . ?
N131 Co1 N111 95.8(2) . . ?
N122 Co1 N222 102.82(19) . . ?
N131 Co1 N222 87.95(19) . . ?
N111 Co1 N222 164.69(19) . . ?
N122 Co1 N211 93.3(2) . . ?
N131 Co1 N211 101.4(2) . . ?
N111 Co1 N211 88.34(19) . . ?
N222 Co1 N211 76.37(19) . . ?
N122 Co1 N142 88.71(19) . . ?
N131 Co1 N142 76.6(2) . . ?
N111 Co1 N142 91.57(19) . . ?
N222 Co1 N142 103.73(19) . . ?
N211 Co1 N142 177.9(2) . . ?
N171 Co2 N162 163.39(19) . . ?
N171 Co2 N242 88.32(19) . . ?
N162 Co2 N242 101.85(19) . . ?
N171 Co2 N151 95.1(2) . . ?
N162 Co2 N151 77.7(2) . . ?
N242 Co2 N151 167.91(19) . . ?
N171 Co2 N231 102.42(19) . . ?
N162 Co2 N231 92.84(19) . . ?
N242 Co2 N231 76.09(18) . . ?
N151 Co2 N231 91.84(19) . . ?
N171 Co2 N182 76.97(19) . . ?
N162 Co2 N182 87.94(19) . . ?
N242 Co2 N182 102.41(18) . . ?
N151 Co2 N182 89.66(18) . . ?
N231 Co2 N182 178.43(19) . . ?
C116 N111 C112 118.1(6) . . ?
C116 N111 Co1 125.7(5) . . ?
C112 N111 Co1 115.2(4) . . ?
N111 C112 C113 122.4(6) . . ?
N111 C112 C123 113.8(6) . . ?
C113 C112 C123 123.7(7) . . ?
C112 C113 C114 118.8(7) . . ?
C112 C113 H113 120.6 . . ?
C114 C113 H113 120.6 . . ?
C113 C114 C115 120.1(7) . . ?
C113 C114 H114 120.0 . . ?
C115 C114 H114 120.0 . . ?
C114 C115 C116 117.4(7) . . ?
C114 C115 H115 121.3 . . ?
C116 C115 H115 121.3 . . ?
N111 C116 C115 123.2(7) . . ?
N111 C116 H116 118.4 . . ?
C115 C116 H116 118.4 . . ?
C125 N121 N122 112.0(5) . . ?
C125 N121 C126 127.0(6) . . ?
N122 N121 C126 120.6(5) . . ?
C123 N122 N121 105.4(5) . . ?
C123 N122 Co1 115.5(4) . . ?
N121 N122 Co1 138.0(4) . . ?
N122 C123 C124 111.1(6) . . ?
N122 C123 C112 117.1(6) . . ?
C124 C123 C112 131.5(6) . . ?
C123 C124 C125 104.9(6) . . ?
C123 C124 H124 127.5 . . ?
C125 C124 H124 127.5 . . ?
N121 C125 C124 106.5(6) . . ?
N121 C125 H125 126.7 . . ?
C124 C125 H125 126.7 . . ?
N121 C126 C191 117.6(5) . . ?
N121 C126 H12A 107.9 . . ?
C191 C126 H12A 107.9 . . ?
N121 C126 H12B 107.9 . . ?
C191 C126 H12B 107.9 . . ?
H12A C126 H12B 107.2 . . ?
C132 N131 C136 117.7(6) . . ?
C132 N131 Co1 117.3(4) . . ?
C136 N131 Co1 125.0(4) . . ?
N131 C132 C133 122.4(6) . . ?
N131 C132 C143 115.4(6) . . ?
C133 C132 C143 122.2(6) . . ?
C134 C133 C132 118.1(7) . . ?
C134 C133 H133 121.0 . . ?
C132 C133 H133 121.0 . . ?
C133 C134 C135 120.6(7) . . ?
C133 C134 H134 119.7 . . ?
C135 C134 H134 119.7 . . ?
C136 C135 C134 118.2(7) . . ?
C136 C135 H135 120.9 . . ?
C134 C135 H135 120.9 . . ?
N131 C136 C135 123.0(6) . . ?
N131 C136 H136 118.5 . . ?
C135 C136 H136 118.5 . . ?
C145 N141 N142 110.8(5) . . ?
C145 N141 C146 126.2(6) . . ?
N142 N141 C146 122.9(5) . . ?
C143 N142 N141 105.0(5) . . ?
C143 N142 Co1 111.0(4) . . ?
N141 N142 Co1 140.8(4) . . ?
N142 C143 C144 110.5(6) . . ?
N142 C143 C132 118.1(5) . . ?
C144 C143 C132 131.3(6) . . ?
C145 C144 C143 104.6(5) . . ?
C145 C144 H144 127.7 . . ?
C143 C144 H144 127.7 . . ?
N141 C145 C144 109.1(6) . . ?
N141 C145 H145 125.5 . . ?
C144 C145 H145 125.5 . . ?
N141 C146 C192 111.4(5) . . ?
N141 C146 H14A 109.3 . . ?
C192 C146 H14A 109.3 . . ?
N141 C146 H14B 109.3 . . ?
C192 C146 H14B 109.3 . . ?
H14A C146 H14B 108.0 . . ?
C156 N151 C152 118.6(6) . . ?
C156 N151 Co2 126.4(4) . . ?
C152 N151 Co2 114.8(4) . . ?
N151 C152 C153 121.6(6) . . ?
N151 C152 C163 114.6(5) . . ?
C153 C152 C163 123.8(6) . . ?
C154 C153 C152 119.3(6) . . ?
C154 C153 H153 120.4 . . ?
C152 C153 H153 120.4 . . ?
C155 C154 C153 118.9(6) . . ?
C155 C154 H154 120.5 . . ?
C153 C154 H154 120.5 . . ?
C154 C155 C156 119.8(7) . . ?
C154 C155 H155 120.1 . . ?
C156 C155 H155 120.1 . . ?
N151 C156 C155 121.8(7) . . ?
N151 C156 H156 119.1 . . ?
C155 C156 H156 119.1 . . ?
N162 N161 C165 111.2(5) . . ?
N162 N161 C166 120.7(5) . . ?
C165 N161 C166 127.3(6) . . ?
N161 N162 C163 105.9(5) . . ?
N161 N162 Co2 138.9(4) . . ?
C163 N162 Co2 114.5(4) . . ?
N162 C163 C164 109.0(6) . . ?
N162 C163 C152 118.2(6) . . ?
C164 C163 C152 132.4(6) . . ?
C165 C164 C163 106.5(6) . . ?
C165 C164 H164 126.7 . . ?
C163 C164 H164 126.7 . . ?
N161 C165 C164 107.3(6) . . ?
N161 C165 H165 126.4 . . ?
C164 C165 H165 126.4 . . ?
N161 C166 C194 116.7(5) . . ?
N161 C166 H16A 108.1 . . ?
C194 C166 H16A 108.1 . . ?
N161 C166 H16B 108.1 . . ?
C194 C166 H16B 108.1 . . ?
H16A C166 H16B 107.3 . . ?
C176 N171 C172 118.8(6) . . ?
C176 N171 Co2 124.3(4) . . ?
C172 N171 Co2 116.8(4) . . ?
N171 C172 C173 121.8(6) . . ?
N171 C172 C183 115.1(5) . . ?
C173 C172 C183 123.1(6) . . ?
C172 C173 C174 119.2(6) . . ?
C172 C173 H173 120.4 . . ?
C174 C173 H173 120.4 . . ?
C173 C174 C175 119.0(6) . . ?
C173 C174 H174 120.5 . . ?
C175 C174 H174 120.5 . . ?
C176 C175 C174 119.0(6) . . ?
C176 C175 H175 120.5 . . ?
C174 C175 H175 120.5 . . ?
N171 C176 C175 122.1(6) . . ?
N171 C176 H176 118.9 . . ?
C175 C176 H176 118.9 . . ?
C185 N181 N182 110.9(5) . . ?
C185 N181 C186 126.5(5) . . ?
N182 N181 C186 122.3(5) . . ?
C183 N182 N181 104.7(5) . . ?
C183 N182 Co2 111.6(4) . . ?
N181 N182 Co2 139.1(4) . . ?
N182 C183 C184 110.7(6) . . ?
N182 C183 C172 117.1(5) . . ?
C184 C183 C172 132.2(6) . . ?
C185 C184 C183 105.2(6) . . ?
C185 C184 H184 127.4 . . ?
C183 C184 H184 127.4 . . ?
N181 C185 C184 108.4(6) . . ?
N181 C185 H185 125.8 . . ?
C184 C185 H185 125.8 . . ?
N181 C186 C195 110.6(5) . . ?
N181 C186 H18A 109.5 . . ?
C195 C186 H18A 109.5 . . ?
N181 C186 H18B 109.5 . . ?
C195 C186 H18B 109.5 . . ?
H18A C186 H18B 108.1 . . ?
C196 C191 C192 117.4(6) . . ?
C196 C191 C126 114.1(5) . . ?
C192 C191 C126 128.5(6) . . ?
C193 C192 C191 117.4(5) . . ?
C193 C192 C146 116.0(5) . . ?
C191 C192 C146 126.6(6) . . ?
C194 C193 C192 124.5(5) . . ?
C194 C193 H193 117.7 . . ?
C192 C193 H193 117.7 . . ?
C193 C194 C195 117.8(6) . . ?
C193 C194 C166 113.4(5) . . ?
C195 C194 C166 128.8(6) . . ?
C196 C195 C194 117.4(6) . . ?
C196 C195 C186 114.8(5) . . ?
C194 C195 C186 127.8(6) . . ?
C191 C196 C195 124.9(6) . . ?
C191 C196 H196 117.6 . . ?
C195 C196 H196 117.6 . . ?
C212 N211 C216 117.6(5) . . ?
C212 N211 Co1 114.7(4) . . ?
C216 N211 Co1 127.3(4) . . ?
N211 C212 C213 122.1(6) . . ?
N211 C212 C223 115.2(5) . . ?
C213 C212 C223 122.6(6) . . ?
C214 C213 C212 119.5(6) . . ?
C214 C213 H213 120.3 . . ?
C212 C213 H213 120.3 . . ?
C213 C214 C215 119.1(6) . . ?
C213 C214 H214 120.4 . . ?
C215 C214 H214 120.4 . . ?
C214 C215 C216 118.7(6) . . ?
C214 C215 H215 120.6 . . ?
C216 C215 H215 120.6 . . ?
N211 C216 C215 123.0(6) . . ?
N211 C216 H216 118.5 . . ?
C215 C216 H216 118.5 . . ?
N222 N221 C225 111.5(5) . . ?
N222 N221 C226 121.1(5) . . ?
C225 N221 C226 127.4(5) . . ?
N221 N222 C223 105.4(5) . . ?
N221 N222 Co1 139.6(4) . . ?
C223 N222 Co1 114.8(4) . . ?
N222 C223 C224 111.0(6) . . ?
N222 C223 C212 118.4(5) . . ?
C224 C223 C212 130.6(6) . . ?
C225 C224 C223 104.4(5) . . ?
C225 C224 H224 127.8 . . ?
C223 C224 H224 127.8 . . ?
N221 C225 C224 107.7(6) . . ?
N221 C225 H225 126.1 . . ?
C224 C225 H225 126.1 . . ?
N221 C226 C291 115.6(5) . . ?
N221 C226 H22A 108.4 . . ?
C291 C226 H22A 108.4 . . ?
N221 C226 H22B 108.4 . . ?
C291 C226 H22B 108.4 . . ?
H22A C226 H22B 107.4 . . ?
C236 N231 C232 117.4(5) . . ?
C236 N231 Co2 126.7(4) . . ?
C232 N231 Co2 115.5(4) . . ?
N231 C232 C233 122.1(6) . . ?
N231 C232 C243 114.8(5) . . ?
C233 C232 C243 123.0(6) . . ?
C234 C233 C232 118.8(6) . . ?
C234 C233 H233 120.6 . . ?
C232 C233 H233 120.6 . . ?
C235 C234 C233 118.8(6) . . ?
C235 C234 H234 120.6 . . ?
C233 C234 H234 120.6 . . ?
C234 C235 C236 119.5(6) . . ?
C234 C235 H235 120.2 . . ?
C236 C235 H235 120.2 . . ?
N231 C236 C235 123.2(6) . . ?
N231 C236 H236 118.4 . . ?
C235 C236 H236 118.4 . . ?
C245 N241 N242 111.5(5) . . ?
C245 N241 C246 128.8(5) . . ?
N242 N241 C246 119.7(4) . . ?
C243 N242 N241 104.6(4) . . ?
C243 N242 Co2 115.8(4) . . ?
N241 N242 Co2 139.6(4) . . ?
N242 C243 C244 111.4(5) . . ?
N242 C243 C232 117.4(5) . . ?
C244 C243 C232 131.2(6) . . ?
C245 C244 C243 104.9(5) . . ?
C245 C244 H244 127.5 . . ?
C243 C244 H244 127.5 . . ?
N241 C245 C244 107.5(6) . . ?
N241 C245 H245 126.3 . . ?
C244 C245 H245 126.3 . . ?
N241 C246 C292 114.2(5) . . ?
N241 C246 H24A 108.7 . . ?
C292 C246 H24A 108.7 . . ?
N241 C246 H24B 108.7 . . ?
C292 C246 H24B 108.7 . . ?
H24A C246 H24B 107.6 . . ?
C256 N251 C252 116.5(5) . . ?
C256 N251 Ag1 125.5(4) . . ?
C252 N251 Ag1 117.9(4) . . ?
N251 C252 C253 122.6(6) . . ?
N251 C252 C263 116.1(5) . . ?
C253 C252 C263 121.3(6) . . ?
C252 C253 C254 118.9(7) . . ?
C252 C253 H253 120.5 . . ?
C254 C253 H253 120.5 . . ?
C255 C254 C253 119.6(7) . . ?
C255 C254 H254 120.2 . . ?
C253 C254 H254 120.2 . . ?
C254 C255 C256 118.0(6) . . ?
C254 C255 H255 121.0 . . ?
C256 C255 H255 121.0 . . ?
N251 C256 C255 124.3(7) . . ?
N251 C256 H256 117.8 . . ?
C255 C256 H256 117.8 . . ?
C265 N261 N262 111.2(5) . . ?
C265 N261 C266 128.2(5) . . ?
N262 N261 C266 120.6(5) . . ?
C263 N262 N261 105.8(5) . . ?
C263 N262 Ag1 114.3(4) . . ?
N261 N262 Ag1 139.6(4) . . ?
N262 C263 C264 110.9(6) . . ?
N262 C263 C252 120.1(6) . . ?
C264 C263 C252 129.0(6) . . ?
C265 C264 C263 104.5(6) . . ?
C265 C264 H264 127.7 . . ?
C263 C264 H264 127.7 . . ?
N261 C265 C264 107.6(6) . . ?
N261 C265 H265 126.2 . . ?
C264 C265 H265 126.2 . . ?
N261 C266 C294 110.4(5) . . ?
N261 C266 H26A 109.6 . . ?
C294 C266 H26A 109.6 . . ?
N261 C266 H26B 109.6 . . ?
C294 C266 H26B 109.6 . . ?
H26A C266 H26B 108.1 . . ?
C272 N271 C276 118.2(6) . . ?
C272 N271 Ag1 121.3(4) . . ?
C276 N271 Ag1 120.4(4) . . ?
N271 C272 C273 120.2(6) . . ?
N271 C272 C283 117.7(6) . . ?
C273 C272 C283 122.1(5) . . ?
C274 C273 C272 120.9(6) . . ?
C274 C273 H273 119.6 . . ?
C272 C273 H273 119.6 . . ?
C275 C274 C273 119.0(7) . . ?
C275 C274 H274 120.5 . . ?
C273 C274 H274 120.5 . . ?
C274 C275 C276 119.4(7) . . ?
C274 C275 H275 120.3 . . ?
C276 C275 H275 120.3 . . ?
N271 C276 C275 122.3(6) . . ?
N271 C276 H276 118.8 . . ?
C275 C276 H276 118.8 . . ?
C285 N281 N282 111.7(5) . . ?
C285 N281 C286 129.4(5) . . ?
N282 N281 C286 118.9(5) . . ?
C283 N282 N281 104.6(5) . . ?
C283 N282 Ag1 110.7(4) . . ?
N281 N282 Ag1 144.1(4) . . ?
N282 C283 C284 110.5(6) . . ?
N282 C283 C272 120.1(5) . . ?
C284 C283 C272 129.4(6) . . ?
C285 C284 C283 105.3(6) . . ?
C285 C284 H284 127.3 . . ?
C283 C284 H284 127.3 . . ?
N281 C285 C284 107.9(5) . . ?
N281 C285 H285 126.1 . . ?
C284 C285 H285 126.1 . . ?
N281 C286 C295 114.0(5) . . ?
N281 C286 H28A 108.7 . . ?
C295 C286 H28A 108.7 . . ?
N281 C286 H28B 108.7 . . ?
C295 C286 H28B 108.7 . . ?
H28A C286 H28B 107.6 . . ?
C296 C291 C292 119.4(5) . . ?
C296 C291 C226 122.5(5) . . ?
C292 C291 C226 118.1(5) . . ?
C293 C292 C291 119.8(6) . . ?
C293 C292 C246 122.6(5) . . ?
C291 C292 C246 117.6(5) . . ?
C292 C293 C294 121.2(6) . . ?
C292 C293 H293 119.4 . . ?
C294 C293 H293 119.4 . . ?
C293 C294 C295 119.9(5) . . ?
C293 C294 C266 117.4(5) . . ?
C295 C294 C266 122.7(5) . . ?
C294 C295 C296 118.6(6) . . ?
C294 C295 C286 123.4(5) . . ?
C296 C295 C286 117.9(5) . . ?
C291 C296 C295 121.1(6) . . ?
C291 C296 H296 119.5 . . ?
C295 C296 H296 119.5 . . ?
F15X B11 F14X 125.4(10) . . ?
F15X B11 F12Y 111.8(10) . . ?
F14X B11 F12Y 121.2(10) . . ?
F15X B11 F13Y 116.8(10) . . ?
F14X B11 F13Y 46.3(7) . . ?
F12Y B11 F13Y 118.1(9) . . ?
F15X B11 F12X 113.0(9) . . ?
F14X B11 F12X 109.3(9) . . ?
F12Y B11 F12X 25.8(7) . . ?
F13Y B11 F12X 128.9(9) . . ?
F15X B11 F15Y 14.7(8) . . ?
F14X B11 F15Y 127.2(10) . . ?
F12Y B11 F15Y 111.6(8) . . ?
F13Y B11 F15Y 106.7(8) . . ?
F12X B11 F15Y 119.6(10) . . ?
F15X B11 F14Y 89.0(9) . . ?
F14X B11 F14Y 64.4(8) . . ?
F12Y B11 F14Y 107.5(8) . . ?
F13Y B11 F14Y 109.1(8) . . ?
F12X B11 F14Y 81.7(8) . . ?
F15Y B11 F14Y 102.8(8) . . ?
F15X B11 F13X 105.0(9) . . ?
F14X B11 F13X 103.6(8) . . ?
F12Y B11 F13X 70.8(7) . . ?
F13Y B11 F13X 61.7(7) . . ?
F12X B11 F13X 95.6(8) . . ?
F15Y B11 F13X 90.9(8) . . ?
F14Y B11 F13X 165.6(8) . . ?
F25X B21 F23X 112.8(7) . . ?
F25X B21 F24Y 91.8(7) . . ?
F23X B21 F24Y 124.7(9) . . ?
F25X B21 F22 111.4(7) . . ?
F23X B21 F22 104.9(7) . . ?
F24Y B21 F22 110.8(7) . . ?
F25X B21 F25Y 28.2(5) . . ?
F23X B21 F25Y 86.2(7) . . ?
F24Y B21 F25Y 115.8(8) . . ?
F22 B21 F25Y 112.0(7) . . ?
F25X B21 F24X 108.7(7) . . ?
F23X B21 F24X 107.6(7) . . ?
F24Y B21 F24X 19.5(6) . . ?
F22 B21 F24X 111.3(7) . . ?
F25Y B21 F24X 128.7(8) . . ?
F25X B21 F23Y 126.0(8) . . ?
F23X B21 F23Y 21.1(6) . . ?
F24Y B21 F23Y 105.1(7) . . ?
F22 B21 F23Y 109.5(7) . . ?
F25Y B21 F23Y 103.0(7) . . ?
F24X B21 F23Y 87.0(7) . . ?
F32 B31 F35 115.7(9) . . ?
F32 B31 F34 113.3(9) . . ?
F35 B31 F34 111.7(8) . . ?
F32 B31 F33 105.4(7) . . ?
F35 B31 F33 104.9(8) . . ?
F34 B31 F33 104.7(8) . . ?
F42X B41 F44Y 73.0(8) . . ?
F42X B41 F45X 111.2(9) . . ?
F44Y B41 F45X 154.6(10) . . ?
F42X B41 F43X 121.3(10) . . ?
F44Y B41 F43X 82.1(9) . . ?
F45X B41 F43X 113.5(9) . . ?
F42X B41 F45Y 108.3(9) . . ?
F44Y B41 F45Y 116.4(9) . . ?
F45X B41 F45Y 38.2(6) . . ?
F43X B41 F45Y 130.4(10) . . ?
F42X B41 F43Y 128.3(10) . . ?
F44Y B41 F43Y 112.4(8) . . ?
F45X B41 F43Y 85.2(8) . . ?
F43X B41 F43Y 30.4(7) . . ?
F45Y B41 F43Y 112.9(8) . . ?
F42X B41 F44X 103.7(9) . . ?
F44Y B41 F44X 51.9(7) . . ?
F45X B41 F44X 103.8(9) . . ?
F43X B41 F44X 100.5(9) . . ?
F45Y B41 F44X 67.5(7) . . ?
F43Y B41 F44X 119.9(9) . . ?
F42X B41 F42Y 37.3(6) . . ?
F44Y B41 F42Y 106.6(8) . . ?
F45X B41 F42Y 87.1(8) . . ?
F43X B41 F42Y 111.0(9) . . ?
F45Y B41 F42Y 106.8(8) . . ?
F43Y B41 F42Y 99.9(7) . . ?
F44X B41 F42Y 139.1(9) . . ?
F55 B51 F54 108.9(9) . . ?
F55 B51 F52 109.2(8) . . ?
F54 B51 F52 112.2(9) . . ?
F55 B51 F53 110.1(9) . . ?
F54 B51 F53 107.6(8) . . ?
F52 B51 F53 108.7(9) . . ?
N11X C12X C13X 172(2) . . ?
C12X C13X H13A 109.5 . . ?
C12X C13X H13B 109.5 . . ?
H13A C13X H13B 109.5 . . ?
C12X C13X H13C 109.5 . . ?
H13A C13X H13C 109.5 . . ?
H13B C13X H13C 109.5 . . ?
N11Y C12Y C13Y 175(2) . . ?
C12Y C13Y H13D 109.5 . . ?
C12Y C13Y H13E 109.5 . . ?
H13D C13Y H13E 109.5 . . ?
C12Y C13Y H13F 109.5 . . ?
H13D C13Y H13F 109.5 . . ?
H13E C13Y H13F 109.5 . . ?
N21 C22 C23 178.3(9) . . ?
C22 C23 H23A 109.5 . . ?
C22 C23 H23B 109.5 . . ?
H23A C23 H23B 109.5 . . ?
C22 C23 H23C 109.5 . . ?
H23A C23 H23C 109.5 . . ?
H23B C23 H23C 109.5 . . ?
N31 C32 C33 176.2(10) . . ?
C32 C33 H33A 109.5 . . ?
C32 C33 H33B 109.5 . . ?
H33A C33 H33B 109.5 . . ?
C32 C33 H33C 109.5 . . ?
H33A C33 H33C 109.5 . . ?
H33B C33 H33C 109.5 . . ?
N41 C42 C43 179.2(10) . . ?
C42 C43 H43A 109.5 . . ?
C42 C43 H43B 109.5 . . ?
H43A C43 H43B 109.5 . . ?
C42 C43 H43C 109.5 . . ?
H43A C43 H43C 109.5 . . ?
H43B C43 H43C 109.5 . . ?
N51 C52 C53 172.7(14) . . ?
C52 C53 H53A 109.5 . . ?
C52 C53 H53B 109.5 . . ?
H53A C53 H53B 109.5 . . ?
C52 C53 H53C 109.5 . . ?
H53A C53 H53C 109.5 . . ?
H53B C53 H53C 109.5 . . ?
N61 C62 C63 177.1(11) . . ?
C62 C63 H63A 109.5 . . ?
C62 C63 H63B 109.5 . . ?
H63A C63 H63B 109.5 . . ?
C62 C63 H63C 109.5 . . ?
H63A C63 H63C 109.5 . . ?
H63B C63 H63C 109.5 . . ?

loop_
_geom_bond_atom_site_label_1
_geom_bond_atom_site_label_2
_geom_bond_distance
_geom_bond_site_symmetry_2
_geom_bond_publ_flag
Ag1 N271 2.253(5) . ?
Ag1 N251 2.318(5) . ?
Ag1 N262 2.377(5) . ?
Ag1 N282 2.548(5) . ?
Co1 N122 2.089(5) . ?
Co1 N131 2.116(5) . ?
Co1 N111 2.142(5) . ?
Co1 N222 2.150(5) . ?
Co1 N211 2.188(5) . ?
Co1 N142 2.226(5) . ?
Co2 N171 2.103(5) . ?
Co2 N162 2.110(5) . ?
Co2 N242 2.146(5) . ?
Co2 N151 2.149(5) . ?
Co2 N231 2.173(5) . ?
Co2 N182 2.190(5) . ?
N111 C116 1.337(8) . ?
N111 C112 1.348(8) . ?
C112 C113 1.370(9) . ?
C112 C123 1.466(9) . ?
C113 C114 1.379(10) . ?
C113 H113 0.9500 . ?
C114 C115 1.380(11) . ?
C114 H114 0.9500 . ?
C115 C116 1.387(9) . ?
C115 H115 0.9500 . ?
C116 H116 0.9500 . ?
N121 C125 1.354(8) . ?
N121 N122 1.356(7) . ?
N121 C126 1.454(8) . ?
N122 C123 1.350(8) . ?
C123 C124 1.396(10) . ?
C124 C125 1.408(9) . ?
C124 H124 0.9500 . ?
C125 H125 0.9500 . ?
C126 C191 1.527(8) . ?
C126 H12A 0.9900 . ?
C126 H12B 0.9900 . ?
N131 C132 1.340(8) . ?
N131 C136 1.364(8) . ?
C132 C133 1.402(9) . ?
C132 C143 1.471(9) . ?
C133 C134 1.374(10) . ?
C133 H133 0.9500 . ?
C134 C135 1.375(10) . ?
C134 H134 0.9500 . ?
C135 C136 1.373(9) . ?
C135 H135 0.9500 . ?
C136 H136 0.9500 . ?
N141 C145 1.341(7) . ?
N141 N142 1.359(7) . ?
N141 C146 1.470(8) . ?
N142 C143 1.355(7) . ?
C143 C144 1.404(9) . ?
C144 C145 1.359(9) . ?
C144 H144 0.9500 . ?
C145 H145 0.9500 . ?
C146 C192 1.526(8) . ?
C146 H14A 0.9900 . ?
C146 H14B 0.9900 . ?
N151 C156 1.333(8) . ?
N151 C152 1.365(8) . ?
C152 C153 1.386(8) . ?
C152 C163 1.462(9) . ?
C153 C154 1.380(9) . ?
C153 H153 0.9500 . ?
C154 C155 1.370(10) . ?
C154 H154 0.9500 . ?
C155 C156 1.395(9) . ?
C155 H155 0.9500 . ?
C156 H156 0.9500 . ?
N161 N162 1.349(7) . ?
N161 C165 1.352(7) . ?
N161 C166 1.445(8) . ?
N162 C163 1.356(8) . ?
C163 C164 1.401(9) . ?
C164 C165 1.357(9) . ?
C164 H164 0.9500 . ?
C165 H165 0.9500 . ?
C166 C194 1.544(9) . ?
C166 H16A 0.9900 . ?
C166 H16B 0.9900 . ?
N171 C176 1.343(8) . ?
N171 C172 1.352(7) . ?
C172 C173 1.382(9) . ?
C172 C183 1.467(8) . ?
C173 C174 1.383(9) . ?
C173 H173 0.9500 . ?
C174 C175 1.388(9) . ?
C174 H174 0.9500 . ?
C175 C176 1.380(9) . ?
C175 H175 0.9500 . ?
C176 H176 0.9500 . ?
N181 C185 1.352(8) . ?
N181 N182 1.367(6) . ?
N181 C186 1.480(8) . ?
N182 C183 1.359(8) . ?
C183 C184 1.400(8) . ?
C184 C185 1.363(9) . ?
C184 H184 0.9500 . ?
C185 H185 0.9500 . ?
C186 C195 1.526(8) . ?
C186 H18A 0.9900 . ?
C186 H18B 0.9900 . ?
C191 C196 1.389(8) . ?
C191 C192 1.423(8) . ?
C192 C193 1.397(9) . ?
C193 C194 1.397(8) . ?
C193 H193 0.9500 . ?
C194 C195 1.409(8) . ?
C195 C196 1.401(9) . ?
C196 H196 0.9500 . ?
N211 C212 1.354(7) . ?
N211 C216 1.355(8) . ?
C212 C213 1.389(9) . ?
C212 C223 1.460(9) . ?
C213 C214 1.379(10) . ?
C213 H213 0.9500 . ?
C214 C215 1.383(9) . ?
C214 H214 0.9500 . ?
C215 C216 1.385(9) . ?
C215 H215 0.9500 . ?
C216 H216 0.9500 . ?
N221 N222 1.342(7) . ?
N221 C225 1.360(7) . ?
N221 C226 1.459(7) . ?
N222 C223 1.346(8) . ?
C223 C224 1.408(9) . ?
C224 C225 1.372(9) . ?
C224 H224 0.9500 . ?
C225 H225 0.9500 . ?
C226 C291 1.530(8) . ?
C226 H22A 0.9900 . ?
C226 H22B 0.9900 . ?
N231 C236 1.342(8) . ?
N231 C232 1.364(7) . ?
C232 C233 1.392(8) . ?
C232 C243 1.470(9) . ?
C233 C234 1.391(9) . ?
C233 H233 0.9500 . ?
C234 C235 1.373(9) . ?
C234 H234 0.9500 . ?
C235 C236 1.377(9) . ?
C235 H235 0.9500 . ?
C236 H236 0.9500 . ?
N241 C245 1.349(7) . ?
N241 N242 1.356(7) . ?
N241 C246 1.462(7) . ?
N242 C243 1.346(7) . ?
C243 C244 1.390(8) . ?
C244 C245 1.374(9) . ?
C244 H244 0.9500 . ?
C245 H245 0.9500 . ?
C246 C292 1.526(8) . ?
C246 H24A 0.9900 . ?
C246 H24B 0.9900 . ?
N251 C256 1.343(8) . ?
N251 C252 1.350(8) . ?
C252 C253 1.376(9) . ?
C252 C263 1.480(9) . ?
C253 C254 1.381(10) . ?
C253 H253 0.9500 . ?
C254 C255 1.366(10) . ?
C254 H254 0.9500 . ?
C255 C256 1.373(9) . ?
C255 H255 0.9500 . ?
C256 H256 0.9500 . ?
N261 C265 1.343(8) . ?
N261 N262 1.346(7) . ?
N261 C266 1.477(7) . ?
N262 C263 1.336(7) . ?
C263 C264 1.391(9) . ?
C264 C265 1.383(9) . ?
C264 H264 0.9500 . ?
C265 H265 0.9500 . ?
C266 C294 1.523(8) . ?
C266 H26A 0.9900 . ?
C266 H26B 0.9900 . ?
N271 C272 1.362(7) . ?
N271 C276 1.363(8) . ?
C272 C273 1.390(9) . ?
C272 C283 1.457(9) . ?
C273 C274 1.373(9) . ?
C273 H273 0.9500 . ?
C274 C275 1.362(9) . ?
C274 H274 0.9500 . ?
C275 C276 1.384(9) . ?
C275 H275 0.9500 . ?
C276 H276 0.9500 . ?
N281 C285 1.335(7) . ?
N281 N282 1.366(6) . ?
N281 C286 1.474(8) . ?
N282 C283 1.339(8) . ?
C283 C284 1.406(8) . ?
C284 C285 1.356(9) . ?
C284 H284 0.9500 . ?
C285 H285 0.9500 . ?
C286 C295 1.522(9) . ?
C286 H28A 0.9900 . ?
C286 H28B 0.9900 . ?
C291 C296 1.391(9) . ?
C291 C292 1.396(8) . ?
C292 C293 1.381(8) . ?
C293 C294 1.390(9) . ?
C293 H293 0.9500 . ?
C294 C295 1.400(8) . ?
C295 C296 1.405(8) . ?
C296 H296 0.9500 . ?
B11 F15X 1.293(12) . ?
B11 F14X 1.296(12) . ?
B11 F12Y 1.355(11) . ?
B11 F13Y 1.356(11) . ?
B11 F12X 1.379(12) . ?
B11 F15Y 1.425(12) . ?
B11 F14Y 1.498(11) . ?
B11 F13X 1.515(12) . ?
B21 F25X 1.364(9) . ?
B21 F23X 1.373(10) . ?
B21 F24Y 1.375(10) . ?
B21 F22 1.384(8) . ?
B21 F25Y 1.413(10) . ?
B21 F24X 1.418(10) . ?
B21 F23Y 1.428(10) . ?
B31 F32 1.338(11) . ?
B31 F35 1.351(11) . ?
B31 F34 1.385(11) . ?
B31 F33 1.472(12) . ?
B41 F42X 1.323(12) . ?
B41 F44Y 1.333(11) . ?
B41 F45X 1.341(12) . ?
B41 F43X 1.344(12) . ?
B41 F45Y 1.392(11) . ?
B41 F43Y 1.435(11) . ?
B41 F44X 1.469(13) . ?
B41 F42Y 1.499(11) . ?
B51 F55 1.363(12) . ?
B51 F54 1.369(12) . ?
B51 F52 1.370(11) . ?
B51 F53 1.408(11) . ?
N11X C12X 1.168(14) . ?
C12X C13X 1.507(15) . ?
C13X H13A 0.9800 . ?
C13X H13B 0.9800 . ?
C13X H13C 0.9800 . ?
N11Y C12Y 1.168(14) . ?
C12Y C13Y 1.463(15) . ?
C13Y H13D 0.9800 . ?
C13Y H13E 0.9800 . ?
C13Y H13F 0.9800 . ?
N21 C22 1.140(9) . ?
C22 C23 1.455(11) . ?
C23 H23A 0.9800 . ?
C23 H23B 0.9800 . ?
C23 H23C 0.9800 . ?
N31 C32 1.145(9) . ?
C32 C33 1.453(12) . ?
C33 H33A 0.9800 . ?
C33 H33B 0.9800 . ?
C33 H33C 0.9800 . ?
N41 C42 1.154(9) . ?
C42 C43 1.433(11) . ?
C43 H43A 0.9800 . ?
C43 H43B 0.9800 . ?
C43 H43C 0.9800 . ?
N51 C52 1.130(13) . ?
C52 C53 1.414(15) . ?
C53 H53A 0.9800 . ?
C53 H53B 0.9800 . ?
C53 H53C 0.9800 . ?
N61 C62 1.124(11) . ?
C62 C63 1.483(13) . ?
C63 H63A 0.9800 . ?
C63 H63B 0.9800 . ?
C63 H63C 0.9800 . ?

loop_
_geom_torsion_atom_site_label_1
_geom_torsion_atom_site_label_2
_geom_torsion_atom_site_label_3
_geom_torsion_atom_site_label_4
_geom_torsion
_geom_torsion_site_symmetry_1
_geom_torsion_site_symmetry_2
_geom_torsion_site_symmetry_3
_geom_torsion_site_symmetry_4
_geom_torsion_publ_flag
N122 Co1 N111 C116 176.0(5) . . . . ?
N131 Co1 N111 C116 -19.0(5) . . . . ?
N222 Co1 N111 C116 84.5(9) . . . . ?
N211 Co1 N111 C116 82.3(5) . . . . ?
N142 Co1 N111 C116 -95.6(5) . . . . ?
N122 Co1 N111 C112 7.5(4) . . . . ?
N131 Co1 N111 C112 172.5(4) . . . . ?
N222 Co1 N111 C112 -84.0(9) . . . . ?
N211 Co1 N111 C112 -86.2(4) . . . . ?
N142 Co1 N111 C112 95.8(4) . . . . ?
C116 N111 C112 C113 0.3(9) . . . . ?
Co1 N111 C112 C113 169.8(5) . . . . ?
C116 N111 C112 C123 178.4(6) . . . . ?
Co1 N111 C112 C123 -12.1(7) . . . . ?
N111 C112 C113 C114 -1.9(10) . . . . ?
C123 C112 C113 C114 -179.8(6) . . . . ?
C112 C113 C114 C115 2.1(11) . . . . ?
C113 C114 C115 C116 -0.7(11) . . . . ?
C112 N111 C116 C115 1.1(9) . . . . ?
Co1 N111 C116 C115 -167.1(5) . . . . ?
C114 C115 C116 N111 -0.9(11) . . . . ?
C125 N121 N122 C123 0.1(6) . . . . ?
C126 N121 N122 C123 173.7(5) . . . . ?
C125 N121 N122 Co1 -166.4(4) . . . . ?
C126 N121 N122 Co1 7.2(9) . . . . ?
N131 Co1 N122 C123 -66.9(9) . . . . ?
N111 Co1 N122 C123 -1.1(4) . . . . ?
N222 Co1 N122 C123 163.2(4) . . . . ?
N211 Co1 N122 C123 86.4(4) . . . . ?
N142 Co1 N122 C123 -93.0(4) . . . . ?
N131 Co1 N122 N121 98.6(8) . . . . ?
N111 Co1 N122 N121 164.4(6) . . . . ?
N222 Co1 N122 N121 -31.3(6) . . . . ?
N211 Co1 N122 N121 -108.0(6) . . . . ?
N142 Co1 N122 N121 72.5(6) . . . . ?
N121 N122 C123 C124 0.3(7) . . . . ?
Co1 N122 C123 C124 170.4(4) . . . . ?
N121 N122 C123 C112 -175.0(5) . . . . ?
Co1 N122 C123 C112 -5.0(7) . . . . ?
N111 C112 C123 N122 11.4(8) . . . . ?
C113 C112 C123 N122 -170.5(6) . . . . ?
N111 C112 C123 C124 -162.8(7) . . . . ?
C113 C112 C123 C124 15.3(11) . . . . ?
N122 C123 C124 C125 -0.6(7) . . . . ?
C112 C123 C124 C125 173.8(6) . . . . ?
N122 N121 C125 C124 -0.5(7) . . . . ?
C126 N121 C125 C124 -173.6(6) . . . . ?
C123 C124 C125 N121 0.7(7) . . . . ?
C125 N121 C126 C191 81.8(7) . . . . ?
N122 N121 C126 C191 -90.8(7) . . . . ?
N122 Co1 N131 C132 -20.7(10) . . . . ?
N111 Co1 N131 C132 -84.0(4) . . . . ?
N222 Co1 N131 C132 110.9(4) . . . . ?
N211 Co1 N131 C132 -173.5(4) . . . . ?
N142 Co1 N131 C132 6.2(4) . . . . ?
N122 Co1 N131 C136 161.2(6) . . . . ?
N111 Co1 N131 C136 97.8(5) . . . . ?
N222 Co1 N131 C136 -67.3(5) . . . . ?
N211 Co1 N131 C136 8.4(5) . . . . ?
N142 Co1 N131 C136 -171.9(5) . . . . ?
C136 N131 C132 C133 -2.6(9) . . . . ?
Co1 N131 C132 C133 179.1(5) . . . . ?
C136 N131 C132 C143 177.3(5) . . . . ?
Co1 N131 C132 C143 -1.0(7) . . . . ?
N131 C132 C133 C134 1.1(10) . . . . ?
C143 C132 C133 C134 -178.7(6) . . . . ?
C132 C133 C134 C135 1.3(10) . . . . ?
C133 C134 C135 C136 -2.0(11) . . . . ?
C132 N131 C136 C135 1.7(9) . . . . ?
Co1 N131 C136 C135 179.9(5) . . . . ?
C134 C135 C136 N131 0.5(10) . . . . ?
C145 N141 N142 C143 0.4(7) . . . . ?
C146 N141 N142 C143 176.4(5) . . . . ?
C145 N141 N142 Co1 156.6(5) . . . . ?
C146 N141 N142 Co1 -27.4(9) . . . . ?
N122 Co1 N142 C143 162.0(4) . . . . ?
N131 Co1 N142 C143 -10.6(4) . . . . ?
N111 Co1 N142 C143 85.0(4) . . . . ?
N222 Co1 N142 C143 -95.1(4) . . . . ?
N211 Co1 N142 C143 -2(5) . . . . ?
N122 Co1 N142 N141 6.7(6) . . . . ?
N131 Co1 N142 N141 -166.0(6) . . . . ?
N111 Co1 N142 N141 -70.4(6) . . . . ?
N222 Co1 N142 N141 109.5(6) . . . . ?
N211 Co1 N142 N141 -158(5) . . . . ?
N141 N142 C143 C144 0.0(7) . . . . ?
Co1 N142 C143 C144 -164.2(4) . . . . ?
N141 N142 C143 C132 178.1(5) . . . . ?
Co1 N142 C143 C132 13.9(7) . . . . ?
N131 C132 C143 N142 -9.3(8) . . . . ?
C133 C132 C143 N142 170.6(6) . . . . ?
N131 C132 C143 C144 168.3(6) . . . . ?
C133 C132 C143 C144 -11.8(11) . . . . ?
N142 C143 C144 C145 -0.3(7) . . . . ?
C132 C143 C144 C145 -178.1(7) . . . . ?
N142 N141 C145 C144 -0.6(7) . . . . ?
C146 N141 C145 C144 -176.4(6) . . . . ?
C143 C144 C145 N141 0.5(7) . . . . ?
C145 N141 C146 C192 101.1(7) . . . . ?
N142 N141 C146 C192 -74.2(7) . . . . ?
N171 Co2 N151 C156 -13.0(5) . . . . ?
N162 Co2 N151 C156 -177.8(5) . . . . ?
N242 Co2 N151 C156 93.0(11) . . . . ?
N231 Co2 N151 C156 89.6(5) . . . . ?
N182 Co2 N151 C156 -89.9(5) . . . . ?
N171 Co2 N151 C152 162.4(4) . . . . ?
N162 Co2 N151 C152 -2.4(4) . . . . ?
N242 Co2 N151 C152 -91.6(10) . . . . ?
N231 Co2 N151 C152 -94.9(4) . . . . ?
N182 Co2 N151 C152 85.5(4) . . . . ?
C156 N151 C152 C153 0.2(9) . . . . ?
Co2 N151 C152 C153 -175.6(5) . . . . ?
C156 N151 C152 C163 179.0(5) . . . . ?
Co2 N151 C152 C163 3.2(6) . . . . ?
N151 C152 C153 C154 -0.6(9) . . . . ?
C163 C152 C153 C154 -179.2(6) . . . . ?
C152 C153 C154 C155 -0.4(10) . . . . ?
C153 C154 C155 C156 1.6(10) . . . . ?
C152 N151 C156 C155 1.0(9) . . . . ?
Co2 N151 C156 C155 176.3(5) . . . . ?
C154 C155 C156 N151 -2.0(10) . . . . ?
C165 N161 N162 C163 -1.5(6) . . . . ?
C166 N161 N162 C163 169.1(5) . . . . ?
C165 N161 N162 Co2 -170.9(5) . . . . ?
C166 N161 N162 Co2 -0.3(9) . . . . ?
N171 Co2 N162 N161 104.3(8) . . . . ?
N242 Co2 N162 N161 -22.4(6) . . . . ?
N151 Co2 N162 N161 169.9(6) . . . . ?
N231 Co2 N162 N161 -98.8(6) . . . . ?
N182 Co2 N162 N161 79.8(6) . . . . ?
N171 Co2 N162 C163 -64.4(9) . . . . ?
N242 Co2 N162 C163 168.8(4) . . . . ?
N151 Co2 N162 C163 1.2(4) . . . . ?
N231 Co2 N162 C163 92.4(4) . . . . ?
N182 Co2 N162 C163 -88.9(4) . . . . ?
N161 N162 C163 C164 2.0(6) . . . . ?
Co2 N162 C163 C164 174.3(4) . . . . ?
N161 N162 C163 C152 -172.2(5) . . . . ?
Co2 N162 C163 C152 0.2(7) . . . . ?
N151 C152 C163 N162 -2.3(8) . . . . ?
C153 C152 C163 N162 176.5(6) . . . . ?
N151 C152 C163 C164 -174.8(6) . . . . ?
C153 C152 C163 C164 3.9(11) . . . . ?
N162 C163 C164 C165 -1.8(7) . . . . ?
C152 C163 C164 C165 171.3(6) . . . . ?
N162 N161 C165 C164 0.4(7) . . . . ?
C166 N161 C165 C164 -169.4(6) . . . . ?
C163 C164 C165 N161 0.8(7) . . . . ?
N162 N161 C166 C194 -83.8(7) . . . . ?
C165 N161 C166 C194 85.2(8) . . . . ?
N162 Co2 N171 C176 165.0(6) . . . . ?
N242 Co2 N171 C176 -66.6(5) . . . . ?
N151 Co2 N171 C176 101.8(5) . . . . ?
N231 Co2 N171 C176 8.7(5) . . . . ?
N182 Co2 N171 C176 -169.8(5) . . . . ?
N162 Co2 N171 C172 -19.0(10) . . . . ?
N242 Co2 N171 C172 109.4(4) . . . . ?
N151 Co2 N171 C172 -82.3(4) . . . . ?
N231 Co2 N171 C172 -175.3(4) . . . . ?
N182 Co2 N171 C172 6.2(4) . . . . ?
C176 N171 C172 C173 -3.3(9) . . . . ?
Co2 N171 C172 C173 -179.5(5) . . . . ?
C176 N171 C172 C183 177.3(5) . . . . ?
Co2 N171 C172 C183 1.1(7) . . . . ?
N171 C172 C173 C174 1.1(10) . . . . ?
C183 C172 C173 C174 -179.5(6) . . . . ?
C172 C173 C174 C175 0.6(10) . . . . ?
C173 C174 C175 C176 -0.2(10) . . . . ?
C172 N171 C176 C175 3.8(9) . . . . ?
Co2 N171 C176 C175 179.7(5) . . . . ?
C174 C175 C176 N171 -2.1(10) . . . . ?
C185 N181 N182 C183 0.7(7) . . . . ?
C186 N181 N182 C183 175.3(5) . . . . ?
C185 N181 N182 Co2 153.0(5) . . . . ?
C186 N181 N182 Co2 -32.4(9) . . . . ?
N171 Co2 N182 C183 -12.8(4) . . . . ?
N162 Co2 N182 C183 160.2(4) . . . . ?
N242 Co2 N182 C183 -98.1(4) . . . . ?
N151 Co2 N182 C183 82.5(4) . . . . ?
N231 Co2 N182 C183 -80(8) . . . . ?
N171 Co2 N182 N181 -163.9(6) . . . . ?
N162 Co2 N182 N181 9.1(6) . . . . ?
N242 Co2 N182 N181 110.8(6) . . . . ?
N151 Co2 N182 N181 -68.6(6) . . . . ?
N231 Co2 N182 N181 129(7) . . . . ?
N181 N182 C183 C184 -0.7(7) . . . . ?
Co2 N182 C183 C184 -161.6(4) . . . . ?
N181 N182 C183 C172 178.7(5) . . . . ?
Co2 N182 C183 C172 17.8(7) . . . . ?
N171 C172 C183 N182 -13.2(8) . . . . ?
C173 C172 C183 N182 167.4(6) . . . . ?
N171 C172 C183 C184 166.1(6) . . . . ?
C173 C172 C183 C184 -13.4(11) . . . . ?
N182 C183 C184 C185 0.5(7) . . . . ?
C172 C183 C184 C185 -178.8(6) . . . . ?
N182 N181 C185 C184 -0.4(7) . . . . ?
C186 N181 C185 C184 -174.7(6) . . . . ?
C183 C184 C185 N181 -0.1(7) . . . . ?
C185 N181 C186 C195 104.3(7) . . . . ?
N182 N181 C186 C195 -69.4(7) . . . . ?
N121 C126 C191 C196 -171.6(5) . . . . ?
N121 C126 C191 C192 6.6(10) . . . . ?
C196 C191 C192 C193 6.9(8) . . . . ?
C126 C191 C192 C193 -171.2(6) . . . . ?
C196 C191 C192 C146 -170.6(6) . . . . ?
C126 C191 C192 C146 11.2(10) . . . . ?
N141 C146 C192 C193 -81.7(7) . . . . ?
N141 C146 C192 C191 95.9(7) . . . . ?
C191 C192 C193 C194 -5.2(9) . . . . ?
C146 C192 C193 C194 172.6(6) . . . . ?
C192 C193 C194 C195 -1.9(9) . . . . ?
C192 C193 C194 C166 177.7(6) . . . . ?
N161 C166 C194 C193 -174.3(5) . . . . ?
N161 C166 C194 C195 5.3(10) . . . . ?
C193 C194 C195 C196 6.9(9) . . . . ?
C166 C194 C195 C196 -172.7(6) . . . . ?
C193 C194 C195 C186 -172.4(6) . . . . ?
C166 C194 C195 C186 8.0(10) . . . . ?
N181 C186 C195 C196 -79.4(6) . . . . ?
N181 C186 C195 C194 99.9(7) . . . . ?
C192 C191 C196 C195 -2.0(9) . . . . ?
C126 C191 C196 C195 176.4(6) . . . . ?
C194 C195 C196 C191 -5.1(9) . . . . ?
C186 C195 C196 C191 174.2(6) . . . . ?
N122 Co1 N211 C212 97.4(4) . . . . ?
N131 Co1 N211 C212 -90.0(4) . . . . ?
N111 Co1 N211 C212 174.4(5) . . . . ?
N222 Co1 N211 C212 -5.0(4) . . . . ?
N142 Co1 N211 C212 -98(5) . . . . ?
N122 Co1 N211 C216 -75.5(6) . . . . ?
N131 Co1 N211 C216 97.0(6) . . . . ?
N111 Co1 N211 C216 1.5(6) . . . . ?
N222 Co1 N211 C216 -177.9(6) . . . . ?
N142 Co1 N211 C216 89(5) . . . . ?
C216 N211 C212 C213 1.5(9) . . . . ?
Co1 N211 C212 C213 -172.1(5) . . . . ?
C216 N211 C212 C223 -178.5(6) . . . . ?
Co1 N211 C212 C223 7.9(7) . . . . ?
N211 C212 C213 C214 -0.6(11) . . . . ?
C223 C212 C213 C214 179.5(7) . . . . ?
C212 C213 C214 C215 -1.2(11) . . . . ?
C213 C214 C215 C216 1.9(11) . . . . ?
C212 N211 C216 C215 -0.8(10) . . . . ?
Co1 N211 C216 C215 172.0(5) . . . . ?
C214 C215 C216 N211 -0.9(11) . . . . ?
C225 N221 N222 C223 0.4(7) . . . . ?
C226 N221 N222 C223 -179.3(5) . . . . ?
C225 N221 N222 Co1 174.1(5) . . . . ?
C226 N221 N222 Co1 -5.6(9) . . . . ?
N122 Co1 N222 N221 97.6(6) . . . . ?
N131 Co1 N222 N221 -69.9(6) . . . . ?
N111 Co1 N222 N221 -174.4(7) . . . . ?
N211 Co1 N222 N221 -172.2(6) . . . . ?
N142 Co1 N222 N221 5.7(6) . . . . ?
N122 Co1 N222 C223 -89.2(4) . . . . ?
N131 Co1 N222 C223 103.4(4) . . . . ?
N111 Co1 N222 C223 -1.1(10) . . . . ?
N211 Co1 N222 C223 1.1(4) . . . . ?
N142 Co1 N222 C223 179.0(4) . . . . ?
N221 N222 C223 C224 -1.1(7) . . . . ?
Co1 N222 C223 C224 -176.6(4) . . . . ?
N221 N222 C223 C212 178.2(5) . . . . ?
Co1 N222 C223 C212 2.7(7) . . . . ?
N211 C212 C223 N222 -7.2(9) . . . . ?
C213 C212 C223 N222 172.8(6) . . . . ?
N211 C212 C223 C224 172.0(6) . . . . ?
C213 C212 C223 C224 -8.0(11) . . . . ?
N222 C223 C224 C225 1.4(7) . . . . ?
C212 C223 C224 C225 -177.8(6) . . . . ?
N222 N221 C225 C224 0.5(7) . . . . ?
C226 N221 C225 C224 -179.8(6) . . . . ?
C223 C224 C225 N221 -1.1(7) . . . . ?
N222 N221 C226 C291 96.3(6) . . . . ?
C225 N221 C226 C291 -83.4(7) . . . . ?
N171 Co2 N231 C236 96.1(5) . . . . ?
N162 Co2 N231 C236 -77.3(5) . . . . ?
N242 Co2 N231 C236 -178.8(6) . . . . ?
N151 Co2 N231 C236 0.5(5) . . . . ?
N182 Co2 N231 C236 163(7) . . . . ?
N171 Co2 N231 C232 -90.9(4) . . . . ?
N162 Co2 N231 C232 95.7(4) . . . . ?
N242 Co2 N231 C232 -5.8(4) . . . . ?
N151 Co2 N231 C232 173.5(4) . . . . ?
N182 Co2 N231 C232 -24(8) . . . . ?
C236 N231 C232 C233 2.7(9) . . . . ?
Co2 N231 C232 C233 -171.0(5) . . . . ?
C236 N231 C232 C243 -179.7(5) . . . . ?
Co2 N231 C232 C243 6.7(6) . . . . ?
N231 C232 C233 C234 -0.5(9) . . . . ?
C243 C232 C233 C234 -177.9(6) . . . . ?
C232 C233 C234 C235 -1.4(10) . . . . ?
C233 C234 C235 C236 1.1(10) . . . . ?
C232 N231 C236 C235 -3.1(9) . . . . ?
Co2 N231 C236 C235 169.8(5) . . . . ?
C234 C235 C236 N231 1.2(10) . . . . ?
C245 N241 N242 C243 1.2(7) . . . . ?
C246 N241 N242 C243 -179.1(5) . . . . ?
C245 N241 N242 Co2 -179.7(5) . . . . ?
C246 N241 N242 Co2 0.0(9) . . . . ?
N171 Co2 N242 C243 107.3(4) . . . . ?
N162 Co2 N242 C243 -86.0(4) . . . . ?
N151 Co2 N242 C243 0.6(12) . . . . ?
N231 Co2 N242 C243 4.0(4) . . . . ?
N182 Co2 N242 C243 -176.5(4) . . . . ?
N171 Co2 N242 N241 -71.8(6) . . . . ?
N162 Co2 N242 N241 95.0(6) . . . . ?
N151 Co2 N242 N241 -178.4(8) . . . . ?
N231 Co2 N242 N241 -175.0(6) . . . . ?
N182 Co2 N242 N241 4.5(6) . . . . ?
N241 N242 C243 C244 0.1(7) . . . . ?
Co2 N242 C243 C244 -179.2(4) . . . . ?
N241 N242 C243 C232 177.5(5) . . . . ?
Co2 N242 C243 C232 -1.9(7) . . . . ?
N231 C232 C243 N242 -3.3(8) . . . . ?
C233 C232 C243 N242 174.4(6) . . . . ?
N231 C232 C243 C244 173.4(6) . . . . ?
C233 C232 C243 C244 -8.9(11) . . . . ?
N242 C243 C244 C245 -1.4(7) . . . . ?
C232 C243 C244 C245 -178.2(6) . . . . ?
N242 N241 C245 C244 -2.1(7) . . . . ?
C246 N241 C245 C244 178.2(6) . . . . ?
C243 C244 C245 N241 2.1(7) . . . . ?
C245 N241 C246 C292 -84.5(8) . . . . ?
N242 N241 C246 C292 95.9(6) . . . . ?
N271 Ag1 N251 C256 -39.0(6) . . . . ?
N262 Ag1 N251 C256 178.5(5) . . . . ?
N282 Ag1 N251 C256 127.2(5) . . . . ?
N271 Ag1 N251 C252 145.4(4) . . . . ?
N262 Ag1 N251 C252 3.0(4) . . . . ?
N282 Ag1 N251 C252 -48.4(6) . . . . ?
C256 N251 C252 C253 1.3(9) . . . . ?
Ag1 N251 C252 C253 177.2(5) . . . . ?
C256 N251 C252 C263 178.8(6) . . . . ?
Ag1 N251 C252 C263 -5.3(7) . . . . ?
N251 C252 C253 C254 -0.8(11) . . . . ?
C263 C252 C253 C254 -178.2(7) . . . . ?
C252 C253 C254 C255 0.7(12) . . . . ?
C253 C254 C255 C256 -1.2(12) . . . . ?
C252 N251 C256 C255 -1.8(10) . . . . ?
Ag1 N251 C256 C255 -177.4(5) . . . . ?
C254 C255 C256 N251 1.8(11) . . . . ?
C265 N261 N262 C263 0.4(7) . . . . ?
C266 N261 N262 C263 178.8(5) . . . . ?
C265 N261 N262 Ag1 -172.1(5) . . . . ?
C266 N261 N262 Ag1 6.3(9) . . . . ?
N271 Ag1 N262 C263 -145.8(4) . . . . ?
N251 Ag1 N262 C263 -0.1(4) . . . . ?
N282 Ag1 N262 C263 156.3(4) . . . . ?
N271 Ag1 N262 N261 26.3(7) . . . . ?
N251 Ag1 N262 N261 172.0(6) . . . . ?
N282 Ag1 N262 N261 -31.7(6) . . . . ?
N261 N262 C263 C264 0.1(7) . . . . ?
Ag1 N262 C263 C264 174.8(4) . . . . ?
N261 N262 C263 C252 -177.3(5) . . . . ?
Ag1 N262 C263 C252 -2.6(7) . . . . ?
N251 C252 C263 N262 5.3(9) . . . . ?
C253 C252 C263 N262 -177.1(6) . . . . ?
N251 C252 C263 C264 -171.5(7) . . . . ?
C253 C252 C263 C264 6.0(11) . . . . ?
N262 C263 C264 C265 -0.6(8) . . . . ?
C252 C263 C264 C265 176.5(6) . . . . ?
N262 N261 C265 C264 -0.7(7) . . . . ?
C266 N261 C265 C264 -179.0(6) . . . . ?
C263 C264 C265 N261 0.8(7) . . . . ?
C265 N261 C266 C294 -61.6(8) . . . . ?
N262 N261 C266 C294 120.3(6) . . . . ?
N251 Ag1 N271 C272 173.8(4) . . . . ?
N262 Ag1 N271 C272 -63.1(5) . . . . ?
N282 Ag1 N271 C272 1.3(4) . . . . ?
N251 Ag1 N271 C276 -2.5(6) . . . . ?
N262 Ag1 N271 C276 120.6(5) . . . . ?
N282 Ag1 N271 C276 -175.0(5) . . . . ?
C276 N271 C272 C273 -2.2(9) . . . . ?
Ag1 N271 C272 C273 -178.7(4) . . . . ?
C276 N271 C272 C283 177.6(6) . . . . ?
Ag1 N271 C272 C283 1.2(7) . . . . ?
N271 C272 C273 C274 2.0(10) . . . . ?
C283 C272 C273 C274 -177.8(6) . . . . ?
C272 C273 C274 C275 -0.1(10) . . . . ?
C273 C274 C275 C276 -1.5(11) . . . . ?
C272 N271 C276 C275 0.6(9) . . . . ?
Ag1 N271 C276 C275 177.1(5) . . . . ?
C274 C275 C276 N271 1.3(11) . . . . ?
C285 N281 N282 C283 0.1(7) . . . . ?
C286 N281 N282 C283 -179.0(5) . . . . ?
C285 N281 N282 Ag1 168.9(5) . . . . ?
C286 N281 N282 Ag1 -10.2(9) . . . . ?
N271 Ag1 N282 C283 -3.8(4) . . . . ?
N251 Ag1 N282 C283 -174.4(4) . . . . ?
N262 Ag1 N282 C283 137.7(4) . . . . ?
N271 Ag1 N282 N281 -172.2(7) . . . . ?
N251 Ag1 N282 N281 17.2(9) . . . . ?
N262 Ag1 N282 N281 -30.7(7) . . . . ?
N281 N282 C283 C284 0.1(7) . . . . ?
Ag1 N282 C283 C284 -172.9(4) . . . . ?
N281 N282 C283 C272 178.9(5) . . . . ?
Ag1 N282 C283 C272 5.9(7) . . . . ?
N271 C272 C283 N282 -5.2(8) . . . . ?
C273 C272 C283 N282 174.6(6) . . . . ?
N271 C272 C283 C284 173.3(6) . . . . ?
C273 C272 C283 C284 -6.8(10) . . . . ?
N282 C283 C284 C285 -0.2(7) . . . . ?
C272 C283 C284 C285 -178.9(6) . . . . ?
N282 N281 C285 C284 -0.2(7) . . . . ?
C286 N281 C285 C284 178.7(6) . . . . ?
C283 C284 C285 N281 0.2(7) . . . . ?
C285 N281 C286 C295 -62.2(8) . . . . ?
N282 N281 C286 C295 116.7(6) . . . . ?
N221 C226 C291 C296 9.8(8) . . . . ?
N221 C226 C291 C292 -171.2(5) . . . . ?
C296 C291 C292 C293 2.5(9) . . . . ?
C226 C291 C292 C293 -176.5(5) . . . . ?
C296 C291 C292 C246 -175.0(5) . . . . ?
C226 C291 C292 C246 6.1(8) . . . . ?
N241 C246 C292 C293 7.3(8) . . . . ?
N241 C246 C292 C291 -175.4(5) . . . . ?
C291 C292 C293 C294 -1.8(9) . . . . ?
C246 C292 C293 C294 175.5(6) . . . . ?
C292 C293 C294 C295 -0.4(9) . . . . ?
C292 C293 C294 C266 -177.6(5) . . . . ?
N261 C266 C294 C293 91.5(6) . . . . ?
N261 C266 C294 C295 -85.7(7) . . . . ?
C293 C294 C295 C296 1.7(9) . . . . ?
C266 C294 C295 C296 178.8(5) . . . . ?
C293 C294 C295 C286 -175.1(6) . . . . ?
C266 C294 C295 C286 1.9(9) . . . . ?
N281 C286 C295 C294 -62.7(8) . . . . ?
N281 C286 C295 C296 120.4(6) . . . . ?
C292 C291 C296 C295 -1.1(9) . . . . ?
C226 C291 C296 C295 177.8(5) . . . . ?
C294 C295 C296 C291 -1.0(9) . . . . ?
C286 C295 C296 C291 176.0(5) . . . . ?
